data_4081885
loop_
_publ_author_name
'Freitag, Sarah'
'Krebs, Kilian M.'
'Henning, Jens'
'Hirdler, Janina'
'Schubert, Hartmut'
'Wesemann, Lars'

_publ_section_title
;
 Stannylene-Based Lewis Pairs
;
_journal_issue 22
_journal_name_full Organometallics
_journal_page_first 6785
_journal_paper_doi 10.1021/om400736e
_journal_volume 32
_journal_year 2013
_chemical_formula_sum 'C70 H92 N P Sn'
_chemical_formula_weight 1097.10
_chemical_name_common 'Integration of K102Duo'
_space_group_crystal_system orthorhombic
_space_group_IT_number 33
_space_group_name_Hall 'P 2c -2n'
_space_group_name_H-M_alt 'P n a 21'
_symmetry_space_group_name_Hall 'P 2c -2n'
_symmetry_space_group_name_H-M 'P n a 21'
_atom_sites_solution_hydrogens geom
_atom_sites_solution_primary direct
_atom_sites_solution_secondary difmap
_cell_angle_alpha 90
_cell_angle_beta 90
_cell_angle_gamma 90
_cell_formula_units_Z 8
_cell_length_a 28.7237(14)
_cell_length_b 23.8226(11)
_cell_length_c 17.6686(9)
_cell_measurement_reflns_used 6703
_cell_measurement_temperature 100.(2)
_cell_measurement_theta_max 24.8751
_cell_measurement_theta_min 2.3054
_cell_volume 12090.1(10)
_computing_cell_refinement 'APEX2 v2011.8-0 (Bruker AXS)'
_computing_data_collection 'Bruker APEX2'
_computing_data_reduction 'SAINT V7.68A (Bruker AXS, 2009)'
_computing_structure_refinement 'SHELXL-97 (Sheldrick, 2008)'
_computing_structure_solution 'SHELXS-97 (Sheldrick, 2008)'
_diffrn_ambient_temperature 100.(2)
_diffrn_detector_area_resol_mean 8.3333
_diffrn_measured_fraction_theta_full 0.999
_diffrn_measured_fraction_theta_max 0.999
_diffrn_measurement_device_type 'Bruker APEX-II CCD'
_diffrn_measurement_method '\f and \w scans'
_diffrn_radiation_monochromator graphite
_diffrn_radiation_type MoK\a
_diffrn_radiation_wavelength 0.71073
_diffrn_reflns_av_R_equivalents 0.0702
_diffrn_reflns_av_sigmaI/netI 0.0990
_diffrn_reflns_limit_h_max 26
_diffrn_reflns_limit_h_min -35
_diffrn_reflns_limit_k_max 17
_diffrn_reflns_limit_k_min -29
_diffrn_reflns_limit_l_max 21
_diffrn_reflns_limit_l_min -21
_diffrn_reflns_number 49699
_diffrn_reflns_theta_full 25.70
_diffrn_reflns_theta_max 25.70
_diffrn_reflns_theta_min 1.11
_diffrn_source_type 'fine-focus sealed tube'
_exptl_absorpt_coefficient_mu 0.490
_exptl_absorpt_correction_T_max 0.96
_exptl_absorpt_correction_T_min 0.86
_exptl_absorpt_correction_type multi-scan
_exptl_absorpt_process_details 'SADABS V2008/1 (Bruker AXS)'
_exptl_crystal_colour 'clear yellow'
_exptl_crystal_density_diffrn 1.205
_exptl_crystal_density_method 'not measured'
_exptl_crystal_description prism
_exptl_crystal_F_000 4672
_exptl_crystal_size_max 0.360
_exptl_crystal_size_mid 0.130
_exptl_crystal_size_min 0.080
_refine_diff_density_max 1.131
_refine_diff_density_min -0.460
_refine_ls_abs_structure_details 'Flack H D (1983), Acta Cryst. A39, 876-881'
_refine_ls_abs_structure_Flack 0.100(17)
_refine_ls_extinction_method none
_refine_ls_goodness_of_fit_ref 0.988
_refine_ls_hydrogen_treatment constr
_refine_ls_matrix_type full
_refine_ls_number_parameters 1315
_refine_ls_number_reflns 22087
_refine_ls_number_restraints 85
_refine_ls_restrained_S_all 0.987
_refine_ls_R_factor_all 0.0833
_refine_ls_R_factor_gt 0.0504
_refine_ls_shift/su_max 0.004
_refine_ls_shift/su_mean 0.000
_refine_ls_structure_factor_coef Fsqd
_refine_ls_weighting_details 'calc w=1/[\s^2^(Fo^2^)+(0.0517P)^2^+0.0000P] where P=(Fo^2^+2Fc^2^)/3'
_refine_ls_weighting_scheme calc
_refine_ls_wR_factor_gt 0.1013
_refine_ls_wR_factor_ref 0.1158
_reflns_number_gt 16096
_reflns_number_total 22087
_reflns_threshold_expression >2sigma(I)
_cod_data_source_file om400736e_si_002.cif
_cod_data_source_block I
_cod_database_code 4081885

loop_
_space_group_symop_operation_xyz
'x, y, z'
'-x, -y, z+1/2'
'-x+1/2, y+1/2, z+1/2'
'x+1/2, -y+1/2, z'

loop_
_atom_site_type_symbol
_atom_site_label
_atom_site_fract_x
_atom_site_fract_y
_atom_site_fract_z
_atom_site_U_iso_or_equiv
_atom_site_adp_type
_atom_site_calc_flag
_atom_site_refinement_flags
_atom_site_occupancy
Sn Sn1 0.073006(14) 0.599483(13) 0.74916(2) 0.01949(10) Uani d . 1
C C302 -0.0044(2) 0.58769(18) 0.7421(5) 0.0206(15) Uani d . 1
Sn Sn3 0.074728(13) 0.086809(13) 0.99446(2) 0.01710(9) Uani d . 1
P P1 0.01732(5) 0.48200(5) 0.78684(10) 0.0168(3) Uani d . 1
P P2 0.01204(5) -0.02578(5) 0.95716(9) 0.0155(3) Uani d . 1
C C323 -0.00204(18) 0.08196(19) 1.0027(4) 0.0143(12) Uani d U 1
C C301 -0.02289(18) 0.53441(18) 0.7538(4) 0.0164(12) Uani d . 1
C C320 -0.01264(18) -0.0882(2) 1.0001(5) 0.0178(13) Uani d . 1
C C0AJ 0.2032(3) 0.8209(3) 0.3218(7) 0.103(4) Uani d . 1
H H0A1 0.1798 0.834 0.2856 0.155 Uiso calc R 1
H H0A2 0.1961 0.7822 0.3368 0.155 Uiso calc R 1
H H0A3 0.2341 0.8222 0.2982 0.155 Uiso calc R 1
C C2 0.0559(2) 0.7614(2) 0.7664(4) 0.0225(14) Uani d . 1
H H2 0.081 0.7362 0.7858 0.027 Uiso calc R 1
C C3 0.0669(2) 0.8211(2) 0.7934(5) 0.043(2) Uani d . 1
H H3A 0.0968 0.8331 0.7724 0.064 Uiso calc R 1
H H3B 0.0685 0.8216 0.8488 0.064 Uiso calc R 1
H H3C 0.0423 0.8467 0.7763 0.064 Uiso calc R 1
C C4 0.00974(19) 0.7408(2) 0.7991(4) 0.0207(13) Uani d . 1
C C5 -0.0324(2) 0.7655(2) 0.7757(4) 0.0275(15) Uani d . 1
H H5 -0.0312 0.7951 0.7398 0.033 Uiso calc R 1
C C6 -0.07500(19) 0.7489(2) 0.8023(4) 0.0236(13) Uani d . 1
C C7 -0.1190(2) 0.7792(2) 0.7796(4) 0.0312(16) Uani d . 1
H H7 -0.1111 0.8054 0.7372 0.037 Uiso calc R 1
C C8 -0.1376(2) 0.8141(2) 0.8449(5) 0.0407(19) Uani d . 1
H H8A -0.1662 0.8333 0.8292 0.061 Uiso calc R 1
H H8B -0.1142 0.842 0.8597 0.061 Uiso calc R 1
H H8C -0.1443 0.7895 0.888 0.061 Uiso calc R 1
C C9 -0.1569(2) 0.7401(3) 0.7521(5) 0.0414(16) Uani d . 1
H H9A -0.1845 0.762 0.7383 0.062 Uiso calc R 1
H H9B -0.1649 0.7136 0.7924 0.062 Uiso calc R 1
H H9C -0.1458 0.7193 0.7078 0.062 Uiso calc R 1
C C10 -0.0756(2) 0.7066(2) 0.8561(4) 0.0234(13) Uani d . 1
H H10 -0.1048 0.6941 0.8749 0.028 Uiso calc R 1
C C11 -0.03497(19) 0.6816(2) 0.8837(4) 0.0167(13) Uani d . 1
C C12 0.00784(19) 0.6989(2) 0.8540(4) 0.0185(13) Uani d . 1
C C13 0.05266(19) 0.6806(2) 0.8940(4) 0.0160(13) Uani d . 1
C C14 0.06308(19) 0.7134(2) 0.9584(4) 0.0183(13) Uani d . 1
H H14 0.0418 0.7417 0.9741 0.022 Uiso calc R 1
C C15 0.10333(18) 0.70532(19) 0.9988(4) 0.0217(13) Uani d . 1
H H15 0.1092 0.726 1.0437 0.026 Uiso calc R 1
C C16 0.1348(2) 0.6668(2) 0.9729(4) 0.0231(15) Uani d . 1
H H16 0.1633 0.6619 0.9994 0.028 Uiso calc R 1
C C17 0.12612(19) 0.63408(19) 0.9079(4) 0.0184(13) Uani d . 1
C C18 0.1687(2) 0.6022(2) 0.8830(4) 0.0238(15) Uani d . 1
C C19 0.1852(2) 0.5552(2) 0.9230(4) 0.0232(15) Uani d . 1
C C20 0.22742(19) 0.5310(2) 0.9011(4) 0.0241(14) Uani d . 1
H H20 0.2388 0.4996 0.9285 0.029 Uiso calc R 1
C C21 0.2534(2) 0.5516(2) 0.8403(4) 0.0283(15) Uani d . 1
C C22 0.23712(19) 0.5978(2) 0.8031(4) 0.0263(15) Uani d . 1
H H22 0.2545 0.6124 0.7617 0.032 Uiso calc R 1
C C23 0.19622(19) 0.6241(2) 0.8235(4) 0.0215(13) Uani d . 1
C C24 0.1833(2) 0.6800(2) 0.7850(4) 0.0235(14) Uani d . 1
H H24 0.1489 0.6848 0.7903 0.028 Uiso calc R 1
C C25 0.1945(2) 0.6820(3) 0.6997(4) 0.0401(17) Uani d . 1
H H25A 0.1796 0.6502 0.6743 0.06 Uiso calc R 1
H H25B 0.2283 0.6799 0.6924 0.06 Uiso calc R 1
H H25C 0.1827 0.7172 0.6782 0.06 Uiso calc R 1
C C26 0.2065(2) 0.7297(2) 0.8270(4) 0.0343(16) Uani d . 1
H H26A 0.199 0.7276 0.8811 0.051 Uiso calc R 1
H H26B 0.1948 0.7652 0.8063 0.051 Uiso calc R 1
H H26C 0.2403 0.7279 0.8203 0.051 Uiso calc R 1
C C27 0.2984(2) 0.5204(2) 0.8178(4) 0.0313(15) Uani d . 1
H H27 0.2898 0.4803 0.8082 0.038 Uiso calc R 1
C C28 0.3328(2) 0.5212(3) 0.8832(4) 0.0367(17) Uani d . 1
H H28A 0.3612 0.5011 0.8685 0.055 Uiso calc R 1
H H28B 0.3189 0.5027 0.9274 0.055 Uiso calc R 1
H H28C 0.3406 0.5601 0.896 0.055 Uiso calc R 1
C C29 0.1608(2) 0.5323(2) 0.9920(5) 0.0264(13) Uani d . 1
H H29 0.1287 0.5484 0.9932 0.032 Uiso calc R 1
C C30 0.1854(3) 0.5496(2) 1.0649(4) 0.0389(19) Uani d . 1
H H30A 0.1686 0.5342 1.1085 0.058 Uiso calc R 1
H H30B 0.1861 0.5906 1.0685 0.058 Uiso calc R 1
H H30C 0.2173 0.5351 1.0646 0.058 Uiso calc R 1
C C31 0.1564(2) 0.46818(19) 0.9910(5) 0.0292(14) Uani d . 1
H H31M 0.1405 0.4556 1.0371 0.044 Uiso calc R 1
H H31N 0.1875 0.4513 0.9887 0.044 Uiso calc R 1
H H31O 0.1383 0.4566 0.9466 0.044 Uiso calc R 1
C C32 0.08312(19) 0.63911(18) 0.8680(4) 0.0185(14) Uani d . 1
C C33 -0.0383(2) 0.6385(2) 0.9472(4) 0.0219(15) Uani d . 1
H H33 -0.0072 0.6199 0.952 0.026 Uiso calc R 1
C C34 -0.0493(2) 0.6668(2) 1.0231(4) 0.0271(15) Uani d . 1
H H34A -0.0511 0.6383 1.0629 0.041 Uiso calc R 1
H H34B -0.0791 0.6866 1.0194 0.041 Uiso calc R 1
H H34C -0.0246 0.6937 1.0354 0.041 Uiso calc R 1
C C35 -0.0740(2) 0.5931(2) 0.9314(5) 0.0265(16) Uani d . 1
H H35A -0.0747 0.5665 0.9736 0.04 Uiso calc R 1
H H35B -0.0657 0.5733 0.8847 0.04 Uiso calc R 1
H H35C -0.1048 0.6103 0.9255 0.04 Uiso calc R 1
C C37 0.0082(2) 0.4730(2) 0.8889(4) 0.0220(14) Uani d . 1
C C38 -0.0338(2) 0.4516(2) 0.9160(4) 0.0209(14) Uani d . 1
H H38 -0.0579 0.4416 0.8817 0.025 Uiso calc R 1
C C39 -0.0400(2) 0.44515(19) 0.9920(5) 0.0277(14) Uani d . 1
H H39 -0.0684 0.4302 1.0109 0.033 Uiso calc R 1
C C40 -0.0050(2) 0.4604(2) 1.0416(4) 0.0301(16) Uani d . 1
H H40 -0.0091 0.4551 1.0945 0.036 Uiso calc R 1
C C41 0.0363(2) 0.4835(3) 1.0146(4) 0.0358(18) Uani d . 1
H H41 0.0601 0.4945 1.0488 0.043 Uiso calc R 1
C C42 0.0424(2) 0.4905(2) 0.9373(4) 0.0245(15) Uani d . 1
H H42 0.0701 0.5072 0.9183 0.029 Uiso calc R 1
N N1 0.06887(15) 0.50363(15) 0.7655(3) 0.0190(12) Uani d . 1
C C44 0.10730(19) 0.4670(2) 0.7363(4) 0.0216(14) Uani d . 1
C C45 0.0990(2) 0.4508(2) 0.6523(3) 0.0196(13) Uani d . 1
H H45A 0.0694 0.4299 0.6475 0.024 Uiso calc R 1
H H45B 0.0967 0.4852 0.6211 0.024 Uiso calc R 1
C C46 0.1392(2) 0.4145(2) 0.6238(4) 0.0262(15) Uani d . 1
H H46 0.1328 0.4035 0.5702 0.031 Uiso calc R 1
C C47 0.1841(2) 0.4476(3) 0.6266(4) 0.0308(15) Uani d . 1
H H47A 0.1813 0.4817 0.5949 0.037 Uiso calc R 1
H H47B 0.21 0.4245 0.6067 0.037 Uiso calc R 1
C C48 0.1938(2) 0.4640(2) 0.7092(4) 0.0318(16) Uani d . 1
H H48 0.2233 0.4862 0.7121 0.038 Uiso calc R 1
C C49 0.15312(17) 0.4994(2) 0.7393(4) 0.0264(14) Uani d . 1
H H49A 0.1596 0.5105 0.7923 0.032 Uiso calc R 1
H H49B 0.1503 0.534 0.7087 0.032 Uiso calc R 1
C C50 0.19810(19) 0.4109(2) 0.7576(4) 0.0325(15) Uani d . 1
H H50A 0.2244 0.3878 0.7391 0.039 Uiso calc R 1
H H50B 0.2044 0.4214 0.8108 0.039 Uiso calc R 1
C C51 0.1534(2) 0.3774(2) 0.7531(4) 0.0310(14) Uani d . 1
H H51 0.1566 0.3425 0.7841 0.037 Uiso calc R 1
C C52 0.1434(2) 0.3617(2) 0.6713(4) 0.0293(15) Uani d . 1
H H52A 0.1688 0.3378 0.6515 0.035 Uiso calc R 1
H H52B 0.114 0.34 0.6685 0.035 Uiso calc R 1
C C53 0.1121(2) 0.4132(2) 0.7839(4) 0.0269(15) Uani d . 1
H H53A 0.0829 0.3913 0.7812 0.032 Uiso calc R 1
H H53B 0.1178 0.4232 0.8375 0.032 Uiso calc R 1
C C55 -0.06929(19) 0.52169(19) 0.7403(4) 0.0219(14) Uani d . 1
H H55 -0.0815 0.4859 0.7532 0.026 Uiso calc R 1
C C56 -0.0976(2) 0.5621(2) 0.7077(4) 0.0256(15) Uani d . 1
H H56 -0.1293 0.5539 0.6975 0.031 Uiso calc R 1
C C57 -0.0796(2) 0.6138(2) 0.6902(4) 0.0260(15) Uani d . 1
H H57 -0.0985 0.641 0.6655 0.031 Uiso calc R 1
C C58 -0.0211(2) 0.4170(2) 0.6715(4) 0.0180(13) Uani d . 1
H H58 -0.019 0.4502 0.6418 0.022 Uiso calc R 1
C C59 -0.0405(2) 0.3688(2) 0.6415(4) 0.0225(14) Uani d . 1
H H59 -0.0519 0.3694 0.5911 0.027 Uiso calc R 1
C C60 -0.0438(2) 0.3206(2) 0.6824(4) 0.0267(15) Uani d . 1
H H60 -0.0575 0.2881 0.6606 0.032 Uiso calc R 1
C C61 -0.02654(19) 0.3189(2) 0.7575(4) 0.0243(14) Uani d . 1
H H61 -0.0284 0.2854 0.7865 0.029 Uiso calc R 1
C C62 -0.0070(2) 0.3668(2) 0.7880(4) 0.0251(14) Uani d . 1
H H62 0.005 0.366 0.8382 0.03 Uiso calc R 1
N N2 0.06459(15) -0.00773(16) 0.9769(3) 0.0173(12) Uani d . 1
C C64 -0.02466(18) 0.03056(17) 0.9888(4) 0.0145(12) Uani d U 1
C C65 -0.07170(18) 0.02198(18) 1.0045(4) 0.0175(13) Uani d U 1
H H65 -0.0856 -0.0136 0.9953 0.021 Uiso calc R 1
C C66 -0.0978(2) 0.0652(2) 1.0333(4) 0.0213(14) Uani d U 1
H H66 -0.1301 0.0602 1.0423 0.026 Uiso calc R 1
C C67 -0.0768(2) 0.1158(2) 1.0490(4) 0.0230(14) Uani d U 1
H H67 -0.0946 0.1454 1.0705 0.028 Uiso calc R 1
C C68 -0.02971(19) 0.1240(2) 1.0334(4) 0.0186(13) Uani d U 1
H H68 -0.0161 0.1595 1.0442 0.022 Uiso calc R 1
C C69 -0.0274(2) -0.0856(2) 1.0758(4) 0.0190(14) Uani d . 1
H H69 -0.022 -0.0522 1.1039 0.023 Uiso calc R 1
C C70 -0.0493(2) -0.1297(2) 1.1105(4) 0.0252(14) Uani d . 1
H H70 -0.0592 -0.1266 1.1616 0.03 Uiso calc R 1
C C71 -0.0569(2) -0.1788(2) 1.0708(4) 0.0272(15) Uani d . 1
H H71 -0.0721 -0.2096 1.0943 0.033 Uiso calc R 1
C C72 -0.04213(19) -0.18266(19) 0.9967(5) 0.0254(13) Uani d . 1
H H72 -0.047 -0.2166 0.9695 0.03 Uiso calc R 1
C C73 -0.02028(19) -0.13783(18) 0.9610(4) 0.0190(13) Uani d . 1
H H73 -0.0106 -0.1412 0.9099 0.023 Uiso calc R 1
C C74 0.00188(19) -0.03299(19) 0.8574(3) 0.0148(12) Uani d . 1
C C75 0.0357(2) -0.0155(2) 0.8060(4) 0.0234(15) Uani d . 1
H H75 0.0645 -0.0014 0.8245 0.028 Uiso calc R 1
C C76 0.0286(2) -0.0181(2) 0.7297(4) 0.0254(16) Uani d . 1
H H76 0.0517 -0.0048 0.6958 0.031 Uiso calc R 1
C C77 -0.0129(2) -0.0404(2) 0.7018(4) 0.0302(16) Uani d . 1
H H77 -0.0175 -0.0433 0.6487 0.036 Uiso calc R 1
C C78 -0.04748(19) -0.05833(19) 0.7506(4) 0.0235(13) Uani d . 1
H H78 -0.0757 -0.0734 0.7313 0.028 Uiso calc R 1
C C79 -0.0403(2) -0.0540(2) 0.8282(4) 0.0230(14) Uani d . 1
H H79 -0.0642 -0.0654 0.862 0.028 Uiso calc R 1
C C80 0.10133(18) -0.04816(19) 1.0032(4) 0.0193(13) Uani d . 1
C C81 0.0998(2) -0.1035(2) 0.9585(4) 0.0217(14) Uani d . 1
H H81A 0.0687 -0.1209 0.9643 0.026 Uiso calc R 1
H H81B 0.1047 -0.0956 0.9041 0.026 Uiso calc R 1
C C82 0.13721(17) -0.1448(2) 0.9861(4) 0.0233(13) Uani d . 1
H H82 0.1349 -0.1807 0.9569 0.028 Uiso calc R 1
C C83 0.1853(2) -0.1186(2) 0.9737(4) 0.0289(15) Uani d . 1
H H83A 0.2099 -0.1447 0.9913 0.035 Uiso calc R 1
H H83B 0.1903 -0.1112 0.9192 0.035 Uiso calc R 1
C C84 0.1879(2) -0.0640(2) 1.0179(4) 0.0264(15) Uani d . 1
H H84 0.219 -0.0463 1.0096 0.032 Uiso calc R 1
C C85 0.1818(2) -0.0766(2) 1.1017(4) 0.0301(15) Uani d . 1
H H85A 0.1852 -0.0416 1.1314 0.036 Uiso calc R 1
H H85B 0.2061 -0.1033 1.1186 0.036 Uiso calc R 1
C C86 0.1329(2) -0.1022(2) 1.1156(4) 0.0249(15) Uani d . 1
H H86 0.1285 -0.11 1.1708 0.03 Uiso calc R 1
C C87 0.0956(2) -0.0613(2) 1.0880(3) 0.0210(14) Uani d . 1
H H87A 0.0977 -0.026 1.1174 0.025 Uiso calc R 1
H H87B 0.0644 -0.0778 1.0969 0.025 Uiso calc R 1
C C88 0.1288(2) -0.1565(2) 1.0705(4) 0.0236(14) Uani d . 1
H H88A 0.0974 -0.1728 1.0776 0.028 Uiso calc R 1
H H88B 0.152 -0.184 1.0891 0.028 Uiso calc R 1
C C89 0.14981(17) -0.02361(18) 0.9913(4) 0.0232(13) Uani d . 1
H H89A 0.1525 0.0121 1.0196 0.028 Uiso calc R 1
H H89B 0.1543 -0.0153 0.9369 0.028 Uiso calc R 1
C C90 0.08842(19) 0.12958(19) 0.8783(3) 0.0155(13) Uani d . 1
C C91 0.1317(2) 0.1227(2) 0.8390(4) 0.0206(13) Uani d . 1
C C92 0.1703(2) 0.0829(2) 0.8605(4) 0.0190(14) Uani d . 1
C C93 0.18242(19) 0.0387(2) 0.8109(4) 0.0193(13) Uani d . 1
C C94 0.15364(19) 0.0219(2) 0.7422(4) 0.0212(13) Uani d . 1
H H94 0.1225 0.0403 0.7462 0.025 Uiso calc R 1
C C95 0.14630(19) -0.04175(19) 0.7390(4) 0.0271(14) Uani d . 1
H H95A 0.1275 -0.0512 0.6946 0.041 Uiso calc R 1
H H95B 0.1302 -0.0542 0.7849 0.041 Uiso calc R 1
H H95C 0.1766 -0.0606 0.7355 0.041 Uiso calc R 1
C C96 0.1768(2) 0.0412(3) 0.6680(4) 0.0344(17) Uani d . 1
H H96A 0.1573 0.0302 0.625 0.052 Uiso calc R 1
H H96B 0.2075 0.0236 0.6633 0.052 Uiso calc R 1
H H96C 0.1803 0.0821 0.6686 0.052 Uiso calc R 1
C C97 0.2230(2) 0.0078(2) 0.8248(4) 0.0284(14) Uani d . 1
H H97 0.2311 -0.0217 0.7913 0.034 Uiso calc R 1
C C98 0.2520(2) 0.0193(2) 0.8871(4) 0.0315(15) Uani d . 1
C C99 0.2966(2) -0.0137(3) 0.8999(4) 0.0395(17) Uani d . 1
H H99 0.2998 -0.0189 0.9558 0.047 Uiso calc R 1
C C100 0.3373(2) 0.0191(3) 0.8747(7) 0.078(4) Uani d . 1
H H10A 0.3371 0.0559 0.8995 0.118 Uiso calc R 1
H H10B 0.3359 0.0241 0.8197 0.118 Uiso calc R 1
H H10C 0.3659 -0.001 0.8881 0.118 Uiso calc R 1
C C101 0.2401(2) 0.0626(3) 0.9328(4) 0.0294(15) Uani d . 1
H H101 0.2599 0.0712 0.9743 0.035 Uiso calc R 1
C C102 0.19993(19) 0.0958(2) 0.9222(3) 0.0225(13) Uani d . 1
C C103 0.1916(2) 0.1466(2) 0.9701(4) 0.0294(15) Uani d . 1
H H103 0.1576 0.1554 0.9668 0.035 Uiso calc R 1
C C104 0.1438(2) 0.1587(2) 0.7800(4) 0.0220(14) Uani d . 1
H H104 0.1727 0.1532 0.7548 0.026 Uiso calc R 1
C C105 0.11578(19) 0.2015(2) 0.7573(4) 0.0242(14) Uani d . 1
H H105 0.1243 0.2247 0.7159 0.029 Uiso calc R 1
C C106 0.07467(19) 0.21045(19) 0.7957(3) 0.0181(12) Uani d . 1
H H106 0.0551 0.2408 0.7813 0.022 Uiso calc R 1
C C107 0.0613(2) 0.17548(19) 0.8555(4) 0.0187(14) Uani d . 1
C C108 0.01826(18) 0.19728(19) 0.8945(4) 0.0147(12) Uani d . 1
C C109 -0.0264(2) 0.18329(19) 0.8695(3) 0.0169(13) Uani d . 1
C C110 -0.06503(19) 0.2120(2) 0.8974(4) 0.0192(13) Uani d . 1
H H110 -0.0953 0.202 0.8804 0.023 Uiso calc R 1
C C111 -0.05971(19) 0.2554(2) 0.9505(4) 0.0199(13) Uani d . 1
C C112 -0.0158(2) 0.2671(2) 0.9752(3) 0.0206(14) Uani d . 1
H H112 -0.0121 0.2957 1.0122 0.025 Uiso calc R 1
C C113 0.02397(19) 0.2398(2) 0.9495(4) 0.0183(13) Uani d . 1
C C114 0.07188(19) 0.2570(2) 0.9778(4) 0.0228(14) Uani d . 1
H H114 0.0952 0.2312 0.9544 0.027 Uiso calc R 1
C C115 0.0840(2) 0.3169(2) 0.9535(4) 0.0377(18) Uani d . 1
H H11A 0.1153 0.3264 0.9715 0.056 Uiso calc R 1
H H11B 0.0614 0.3431 0.9752 0.056 Uiso calc R 1
H H11C 0.0831 0.3195 0.8981 0.056 Uiso calc R 1
C C116 0.0756(2) 0.2507(2) 1.0643(4) 0.0297(15) Uani d . 1
H H11D 0.107 0.2612 1.0807 0.045 Uiso calc R 1
H H11E 0.0695 0.2116 1.0784 0.045 Uiso calc R 1
H H11F 0.0528 0.2752 1.0888 0.045 Uiso calc R 1
C C117 -0.1018(2) 0.2900(2) 0.9763(3) 0.0256(15) Uani d . 1
H H117 -0.0912 0.3164 1.0167 0.031 Uiso calc R 1
C C118 -0.1409(2) 0.2549(2) 1.0077(4) 0.0335(16) Uani d . 1
H H11G -0.1666 0.2794 1.023 0.05 Uiso calc R 1
H H11H -0.1297 0.2339 1.0518 0.05 Uiso calc R 1
H H11I -0.1517 0.2286 0.9689 0.05 Uiso calc R 1
C C119 -0.0331(2) 0.1395(2) 0.8073(4) 0.0191(13) Uani d . 1
H H119 -0.004 0.1166 0.804 0.023 Uiso calc R 1
C C120 -0.0404(2) 0.1687(2) 0.7307(4) 0.0252(15) Uani d . 1
H H12A -0.0444 0.1403 0.6911 0.038 Uiso calc R 1
H H12B -0.0132 0.192 0.719 0.038 Uiso calc R 1
H H12C -0.0683 0.1924 0.7331 0.038 Uiso calc R 1
C C300 -0.0738(2) 0.0996(2) 0.8224(4) 0.0252(16) Uani d . 1
H H30D -0.0761 0.0724 0.781 0.038 Uiso calc R 1
H H30E -0.1028 0.1212 0.8258 0.038 Uiso calc R 1
H H30F -0.0685 0.0797 0.8702 0.038 Uiso calc R 1
C C304 0.32091(19) 0.5430(2) 0.7461(4) 0.0368(15) Uani d . 1
H H30G 0.2983 0.5421 0.7046 0.055 Uiso calc R 1
H H30H 0.3478 0.5197 0.7329 0.055 Uiso calc R 1
H H30I 0.3311 0.5817 0.7545 0.055 Uiso calc R 1
C C305 0.1988(2) 0.2935(3) 0.4920(5) 0.061(2) Uani d . 1
H H30J 0.1687 0.2922 0.4661 0.091 Uiso calc R 1
H H30K 0.2239 0.2924 0.4544 0.091 Uiso calc R 1
H H30L 0.2011 0.3283 0.5213 0.091 Uiso calc R 1
C C306 0.2031(3) 0.2437(3) 0.5446(5) 0.061(2) Uani d . 1
H H30M 0.1775 0.2446 0.5821 0.073 Uiso calc R 1
H H30N 0.2003 0.2086 0.5151 0.073 Uiso calc R 1
C C309 0.3005(3) 0.1944(3) 0.6813(5) 0.069(3) Uani d . 1
H H30O 0.3075 0.2304 0.7069 0.083 Uiso calc R 1
H H30P 0.3248 0.1879 0.6425 0.083 Uiso calc R 1
C C308 0.2534(3) 0.1981(3) 0.6435(5) 0.055(2) Uani d . 1
H H30Q 0.2294 0.2039 0.6829 0.066 Uiso calc R 1
H H30R 0.2467 0.1618 0.6185 0.066 Uiso calc R 1
C C307 0.2493(2) 0.2446(3) 0.5852(5) 0.052(2) Uani d . 1
H H30S 0.2531 0.2813 0.6107 0.062 Uiso calc R 1
H H30T 0.2746 0.2407 0.5476 0.062 Uiso calc R 1
C C303 -0.0344(2) 0.6263(2) 0.7083(4) 0.0242(15) Uani d . 1
H H303 -0.023 0.6628 0.6974 0.029 Uiso calc R 1
C C310 0.3016(3) 0.1464(3) 0.7396(5) 0.083(3) Uani d . 1
H H31D 0.3324 0.1447 0.7631 0.124 Uiso calc R 1
H H31E 0.295 0.1108 0.7142 0.124 Uiso calc R 1
H H31F 0.278 0.1533 0.7786 0.124 Uiso calc R 1
C C312 0.2182(2) 0.1979(2) 0.9377(4) 0.0463(19) Uani d . 1
H H31G 0.2109 0.2021 0.8838 0.069 Uiso calc R 1
H H31H 0.2518 0.1921 0.9438 0.069 Uiso calc R 1
H H31I 0.2088 0.2319 0.9649 0.069 Uiso calc R 1
C C311 0.2032(2) 0.1386(3) 1.0540(4) 0.0469(19) Uani d . 1
H H31J 0.1968 0.1735 1.0815 0.07 Uiso calc R 1
H H31K 0.2362 0.1289 1.0594 0.07 Uiso calc R 1
H H31L 0.184 0.1082 1.0749 0.07 Uiso calc R 1
C C313 0.0570(2) 0.7585(3) 0.6802(4) 0.0383(17) Uani d . 1
H H900 0.0499 0.7202 0.6638 0.057 Uiso calc R 1
H H901 0.088 0.7691 0.662 0.057 Uiso calc R 1
H H902 0.0338 0.7844 0.6593 0.057 Uiso calc R 1
C C316 0.2326(3) 0.8709(4) 0.5287(7) 0.091(4) Uani d . 1
H H31P 0.2011 0.8643 0.5495 0.109 Uiso calc R 1
H H31Q 0.2366 0.9118 0.5217 0.109 Uiso calc R 1
C C314 0.2654(3) 0.8799(4) 0.6564(7) 0.091(4) Uani d . 1
H H31R 0.2891 0.866 0.6914 0.137 Uiso calc R 1
H H31S 0.2344 0.874 0.6783 0.137 Uiso calc R 1
H H31T 0.2702 0.9201 0.6474 0.137 Uiso calc R 1
C C318 0.2027(3) 0.8607(3) 0.3955(7) 0.078(3) Uani d . 1
H H31U 0.21 0.8997 0.3803 0.094 Uiso calc R 1
H H31V 0.1712 0.8605 0.4181 0.094 Uiso calc R 1
C C315 0.2688(4) 0.8498(4) 0.5850(7) 0.096(4) Uani d . 1
H H31W 0.264 0.8092 0.5941 0.115 Uiso calc R 1
H H930 0.3003 0.8549 0.5635 0.115 Uiso calc R 1
C C317 0.2368(3) 0.8419(4) 0.4525(8) 0.095(4) Uani d . 1
H H931 0.2685 0.8483 0.4324 0.114 Uiso calc R 1
H H932 0.233 0.801 0.4601 0.114 Uiso calc R 1
C C321 -0.0045(2) 0.41634(18) 0.7460(5) 0.0166(13) Uani d . 1
C C319 0.2968(2) -0.0715(3) 0.8650(6) 0.059(2) Uani d . 1
H H933 0.3262 -0.0903 0.877 0.088 Uiso calc R 1
H H934 0.2935 -0.0682 0.81 0.088 Uiso calc R 1
H H935 0.2708 -0.0934 0.8854 0.088 Uiso calc R 1
C C322 -0.1205(2) 0.3254(2) 0.9086(5) 0.045(2) Uani d . 1
H H32A -0.1474 0.3476 0.9252 0.067 Uiso calc R 1
H H32B -0.1299 0.3003 0.8675 0.067 Uiso calc R 1
H H32C -0.0959 0.3507 0.8906 0.067 Uiso calc R 1

loop_
_atom_site_aniso_label
_atom_site_aniso_U_11
_atom_site_aniso_U_22
_atom_site_aniso_U_33
_atom_site_aniso_U_12
_atom_site_aniso_U_13
_atom_site_aniso_U_23
Sn1 0.0223(2) 0.02045(15) 0.0157(2) -0.00147(16) 0.0006(2) -0.00097(17)
C302 0.030(3) 0.019(3) 0.013(4) 0.004(2) 0.007(4) -0.001(3)
Sn3 0.01885(19) 0.01995(15) 0.0125(2) -0.00291(15) -0.0006(2) 0.00008(16)
P1 0.0201(8) 0.0165(6) 0.0139(9) 0.0017(6) -0.0017(7) -0.0016(6)
P2 0.0170(8) 0.0180(6) 0.0115(9) 0.0001(6) 0.0010(7) 0.0001(6)
C323 0.024(3) 0.013(2) 0.006(4) 0.001(2) -0.002(3) 0.007(2)
C301 0.020(3) 0.017(2) 0.013(3) 0.0067(19) 0.009(3) -0.001(3)
C320 0.017(3) 0.019(2) 0.017(4) 0.001(2) -0.001(3) 0.000(3)
C0AJ 0.098(8) 0.057(5) 0.154(13) 0.003(5) 0.076(8) 0.019(7)
C2 0.026(3) 0.022(2) 0.019(4) 0.003(2) 0.000(3) 0.003(2)
C3 0.041(4) 0.031(3) 0.056(5) -0.020(3) 0.002(4) -0.008(3)
C4 0.022(3) 0.025(3) 0.015(3) -0.003(2) 0.004(3) 0.000(2)
C5 0.031(4) 0.026(3) 0.026(4) 0.005(3) -0.008(3) 0.003(3)
C6 0.018(3) 0.026(3) 0.026(4) 0.000(3) -0.007(3) -0.006(2)
C7 0.025(3) 0.038(3) 0.031(4) 0.006(3) -0.003(3) 0.008(3)
C8 0.030(4) 0.032(3) 0.060(6) 0.006(3) -0.018(4) -0.002(3)
C9 0.027(3) 0.066(4) 0.031(4) 0.013(3) -0.005(4) -0.008(4)
C10 0.023(3) 0.026(3) 0.022(4) -0.005(3) 0.002(3) -0.001(2)
C11 0.013(3) 0.017(2) 0.020(4) -0.001(2) 0.004(3) -0.001(2)
C12 0.022(3) 0.015(2) 0.019(4) 0.002(2) -0.005(3) -0.001(2)
C13 0.014(3) 0.021(3) 0.013(3) -0.008(2) 0.001(3) 0.003(2)
C14 0.020(3) 0.019(2) 0.016(3) 0.003(2) 0.013(3) 0.002(2)
C15 0.026(3) 0.025(2) 0.015(3) -0.005(2) 0.001(3) 0.000(3)
C16 0.021(3) 0.025(3) 0.023(4) -0.002(2) -0.005(3) 0.001(2)
C17 0.021(3) 0.018(3) 0.016(4) -0.002(2) -0.006(3) 0.002(2)
C18 0.021(3) 0.023(3) 0.027(4) 0.000(2) -0.007(3) -0.004(3)
C19 0.021(3) 0.024(3) 0.025(4) -0.001(2) -0.006(3) -0.002(3)
C20 0.018(3) 0.028(3) 0.026(4) 0.003(2) -0.008(3) -0.002(3)
C21 0.018(3) 0.034(3) 0.033(4) -0.004(3) -0.001(3) -0.010(3)
C22 0.020(3) 0.026(3) 0.033(4) -0.003(2) -0.003(3) -0.001(3)
C23 0.018(3) 0.028(3) 0.019(4) -0.009(2) -0.002(3) -0.008(3)
C24 0.022(3) 0.022(3) 0.026(4) 0.002(2) 0.011(3) 0.004(3)
C25 0.032(4) 0.054(4) 0.033(4) 0.000(3) 0.008(3) 0.012(3)
C26 0.036(4) 0.026(3) 0.042(5) -0.008(3) 0.002(3) -0.007(3)
C27 0.021(3) 0.032(3) 0.041(5) -0.001(3) -0.001(3) -0.008(3)
C28 0.020(4) 0.045(4) 0.045(5) 0.011(3) -0.004(3) 0.003(3)
C29 0.027(3) 0.030(3) 0.022(4) 0.004(2) -0.005(4) 0.000(3)
C30 0.064(5) 0.025(3) 0.028(5) -0.004(3) -0.012(4) 0.005(3)
C31 0.032(3) 0.031(3) 0.024(4) 0.005(2) -0.004(4) 0.005(3)
C32 0.018(3) 0.016(2) 0.022(4) -0.003(2) -0.003(3) 0.000(2)
C33 0.020(3) 0.017(3) 0.029(4) -0.002(2) -0.001(3) 0.004(3)
C34 0.039(4) 0.022(3) 0.020(4) -0.009(3) 0.002(3) 0.001(3)
C35 0.033(4) 0.023(3) 0.024(4) -0.001(3) 0.004(3) -0.001(2)
C37 0.032(4) 0.018(3) 0.017(4) 0.003(2) -0.003(3) 0.004(2)
C38 0.024(3) 0.022(3) 0.017(4) -0.002(2) 0.000(3) -0.002(2)
C39 0.034(3) 0.024(3) 0.025(4) -0.003(2) 0.006(4) 0.007(3)
C40 0.043(4) 0.036(3) 0.012(4) 0.011(3) 0.002(3) 0.005(3)
C41 0.035(4) 0.050(4) 0.022(5) 0.000(3) -0.005(3) -0.007(3)
C42 0.024(3) 0.029(3) 0.020(4) 0.004(3) 0.002(3) 0.001(3)
N1 0.022(2) 0.0189(19) 0.016(3) 0.0021(19) 0.002(2) -0.0080(19)
C44 0.020(3) 0.025(3) 0.020(4) 0.006(2) -0.006(3) -0.009(3)
C45 0.022(3) 0.023(3) 0.014(4) -0.001(2) 0.001(3) -0.005(2)
C46 0.024(3) 0.034(3) 0.021(4) 0.003(3) 0.001(3) -0.009(3)
C47 0.020(3) 0.044(3) 0.029(4) 0.004(3) 0.007(3) -0.002(3)
C48 0.016(3) 0.042(3) 0.038(4) 0.003(3) -0.004(3) -0.009(3)
C49 0.019(3) 0.027(3) 0.033(4) 0.008(2) -0.005(3) -0.010(3)
C50 0.021(3) 0.046(3) 0.030(4) 0.011(2) 0.001(3) -0.007(3)
C51 0.039(4) 0.027(3) 0.028(4) 0.012(2) -0.008(4) -0.002(3)
C52 0.023(3) 0.030(3) 0.035(4) 0.005(3) 0.002(3) -0.016(3)
C53 0.027(4) 0.030(3) 0.024(4) 0.006(3) -0.004(3) -0.001(3)
C55 0.024(3) 0.019(2) 0.022(4) 0.002(2) 0.002(3) -0.002(3)
C56 0.021(3) 0.033(3) 0.023(4) 0.001(3) -0.010(3) -0.003(3)
C57 0.033(4) 0.021(3) 0.024(4) 0.010(3) -0.002(3) -0.001(2)
C58 0.023(3) 0.018(2) 0.013(4) -0.001(2) 0.001(3) 0.002(2)
C59 0.021(3) 0.026(3) 0.020(4) 0.001(2) -0.009(3) -0.007(3)
C60 0.033(4) 0.017(3) 0.030(4) -0.004(2) -0.008(3) -0.004(3)
C61 0.040(4) 0.018(2) 0.015(4) -0.002(2) 0.001(3) 0.003(3)
C62 0.036(4) 0.025(3) 0.014(3) 0.005(3) -0.004(3) 0.000(3)
N2 0.017(2) 0.0168(19) 0.019(3) 0.0006(17) -0.001(2) 0.0034(18)
C64 0.023(3) 0.012(2) 0.008(3) 0.0060(19) 0.001(3) 0.004(2)
C65 0.018(3) 0.020(2) 0.014(4) -0.004(2) 0.000(3) 0.004(2)
C66 0.018(3) 0.030(3) 0.016(4) 0.002(2) -0.001(3) 0.001(3)
C67 0.027(3) 0.022(3) 0.020(4) 0.007(3) 0.011(3) -0.001(2)
C68 0.025(3) 0.016(2) 0.014(4) -0.004(2) 0.000(3) -0.004(2)
C69 0.023(3) 0.015(2) 0.019(4) 0.003(2) 0.002(3) 0.001(2)
C70 0.028(3) 0.035(3) 0.013(4) 0.003(3) 0.005(3) 0.005(3)
C71 0.030(4) 0.026(3) 0.026(4) -0.008(2) -0.001(3) 0.008(3)
C72 0.029(3) 0.016(2) 0.031(4) -0.001(2) 0.004(4) 0.001(3)
C73 0.029(3) 0.011(2) 0.017(3) 0.002(2) 0.003(3) -0.001(2)
C74 0.016(3) 0.017(2) 0.012(3) 0.008(2) 0.005(3) 0.002(2)
C75 0.025(3) 0.024(3) 0.021(4) 0.002(2) -0.001(3) 0.005(3)
C76 0.031(4) 0.034(3) 0.011(4) 0.007(3) 0.006(3) 0.009(3)
C77 0.045(4) 0.031(3) 0.015(4) 0.015(3) -0.005(3) -0.001(3)
C78 0.022(3) 0.027(3) 0.022(4) 0.000(2) -0.005(3) 0.000(3)
C79 0.024(3) 0.028(3) 0.016(4) -0.002(2) 0.007(3) -0.001(3)
C80 0.014(3) 0.023(2) 0.020(4) 0.000(2) 0.004(3) 0.005(3)
C81 0.019(3) 0.024(3) 0.022(4) 0.005(2) 0.001(3) -0.003(3)
C82 0.019(3) 0.021(2) 0.029(4) 0.005(2) 0.002(3) 0.004(3)
C83 0.024(3) 0.035(3) 0.027(4) 0.009(3) 0.005(3) 0.002(3)
C84 0.018(3) 0.034(3) 0.027(4) -0.003(2) 0.001(3) 0.009(3)
C85 0.031(4) 0.037(3) 0.022(4) 0.006(3) -0.006(3) 0.003(3)
C86 0.020(3) 0.032(3) 0.022(4) 0.002(2) -0.001(3) 0.008(3)
C87 0.024(3) 0.025(3) 0.014(4) 0.002(2) -0.002(3) -0.002(2)
C88 0.023(3) 0.025(3) 0.023(4) 0.007(2) 0.003(3) 0.009(3)
C89 0.024(3) 0.021(2) 0.025(3) -0.003(2) 0.003(3) 0.004(3)
C90 0.018(3) 0.014(2) 0.015(3) -0.003(2) -0.007(3) -0.004(2)
C91 0.022(3) 0.025(3) 0.014(4) -0.007(2) -0.002(3) -0.007(2)
C92 0.014(3) 0.027(3) 0.016(4) -0.005(2) 0.003(3) 0.010(3)
C93 0.013(3) 0.029(3) 0.016(3) 0.001(2) 0.008(3) 0.002(2)
C94 0.017(3) 0.034(3) 0.012(3) 0.001(2) 0.001(3) -0.001(3)
C95 0.031(3) 0.028(3) 0.023(4) 0.006(2) 0.004(3) -0.002(3)
C96 0.043(4) 0.045(4) 0.015(4) -0.009(3) 0.004(3) -0.006(3)
C97 0.023(3) 0.041(3) 0.021(4) 0.005(3) 0.001(3) 0.003(3)
C98 0.026(4) 0.042(3) 0.027(4) 0.000(3) 0.004(3) 0.001(3)
C99 0.021(3) 0.065(4) 0.033(4) 0.008(3) -0.004(3) -0.003(4)
C100 0.029(4) 0.034(4) 0.172(12) -0.001(3) -0.005(6) -0.004(5)
C101 0.024(3) 0.046(4) 0.018(4) -0.006(3) -0.016(3) 0.007(3)
C102 0.018(3) 0.034(3) 0.016(3) -0.011(2) 0.004(3) 0.002(3)
C103 0.025(3) 0.037(3) 0.027(4) -0.011(3) -0.005(3) -0.003(3)
C104 0.020(3) 0.029(3) 0.017(4) -0.003(2) 0.001(3) -0.001(2)
C105 0.035(3) 0.022(2) 0.015(4) -0.006(2) 0.002(3) 0.004(3)
C106 0.027(3) 0.014(2) 0.014(3) -0.002(2) -0.002(3) 0.000(2)
C107 0.027(3) 0.013(2) 0.017(4) -0.008(2) -0.001(3) -0.005(2)
C108 0.013(3) 0.018(2) 0.013(3) -0.002(2) -0.002(2) 0.007(2)
C109 0.030(3) 0.014(2) 0.007(3) -0.002(2) -0.001(3) 0.003(2)
C110 0.019(3) 0.022(3) 0.017(3) 0.001(2) -0.004(3) 0.004(2)
C111 0.020(3) 0.021(3) 0.018(4) 0.005(2) 0.008(3) 0.006(2)
C112 0.037(4) 0.015(2) 0.010(4) -0.001(2) -0.002(3) -0.002(2)
C113 0.023(3) 0.017(2) 0.015(3) 0.000(2) 0.005(3) 0.006(2)
C114 0.025(3) 0.020(2) 0.023(4) -0.007(2) -0.010(3) 0.000(2)
C115 0.036(4) 0.029(3) 0.048(5) -0.010(3) -0.009(3) 0.000(3)
C116 0.032(4) 0.037(3) 0.021(4) -0.006(3) -0.006(3) -0.002(3)
C117 0.032(3) 0.028(3) 0.017(4) 0.004(2) -0.001(3) -0.008(2)
C118 0.035(4) 0.039(3) 0.026(4) 0.010(3) -0.002(3) 0.001(3)
C119 0.019(3) 0.022(3) 0.016(4) 0.002(2) -0.004(3) -0.004(2)
C120 0.034(4) 0.030(3) 0.011(4) -0.007(3) -0.002(3) -0.002(3)
C300 0.029(4) 0.021(3) 0.026(4) -0.005(3) -0.013(3) -0.002(2)
C304 0.024(3) 0.043(3) 0.043(4) 0.001(3) 0.000(4) -0.010(4)
C305 0.040(4) 0.082(5) 0.060(6) 0.003(4) 0.005(5) -0.020(6)
C306 0.047(5) 0.047(4) 0.088(7) -0.009(4) -0.008(5) -0.012(4)
C309 0.102(8) 0.075(6) 0.030(5) -0.009(5) 0.008(5) 0.003(4)
C308 0.060(5) 0.047(4) 0.058(7) -0.012(4) 0.020(5) 0.001(4)
C307 0.047(5) 0.049(4) 0.060(6) -0.003(3) 0.013(4) -0.007(4)
C303 0.034(4) 0.015(3) 0.024(4) -0.002(2) -0.005(3) -0.002(2)
C310 0.124(8) 0.080(5) 0.043(6) -0.015(5) -0.003(6) -0.004(5)
C312 0.055(5) 0.037(4) 0.047(5) -0.015(3) 0.002(4) -0.011(3)
C311 0.033(4) 0.084(5) 0.024(4) 0.004(4) -0.013(3) -0.015(4)
C313 0.040(4) 0.046(4) 0.029(4) -0.007(3) 0.009(4) 0.007(3)
C316 0.034(5) 0.097(7) 0.143(12) -0.010(5) -0.009(6) 0.067(8)
C314 0.076(7) 0.084(7) 0.113(11) 0.015(6) 0.019(7) -0.005(7)
C318 0.053(5) 0.044(5) 0.137(11) 0.008(4) 0.017(6) 0.027(6)
C315 0.093(8) 0.078(7) 0.117(11) 0.031(6) 0.003(7) -0.001(7)
C317 0.059(6) 0.076(7) 0.151(13) -0.006(5) 0.020(8) 0.034(8)
C321 0.018(3) 0.017(2) 0.015(4) 0.0026(19) 0.001(3) 0.002(3)
C319 0.025(4) 0.048(4) 0.103(8) 0.011(3) -0.010(4) 0.012(4)
C322 0.038(4) 0.032(3) 0.064(6) 0.014(3) 0.011(4) 0.014(3)

loop_
_atom_type_symbol
_atom_type_description
_atom_type_scat_dispersion_real
_atom_type_scat_dispersion_imag
_atom_type_scat_source
C C 0.0033 0.0016 'International Tables Vol C Tables 4.2.6.8 and 6.1.1.4'
N N 0.0061 0.0033 'International Tables Vol C Tables 4.2.6.8 and 6.1.1.4'
P P 0.1023 0.0942 'International Tables Vol C Tables 4.2.6.8 and 6.1.1.4'
Sn Sn -0.6537 1.4246 'International Tables Vol C Tables 4.2.6.8 and 6.1.1.4'
H H 0.0000 0.0000 'International Tables Vol C Tables 4.2.6.8 and 6.1.1.4'

loop_
_geom_angle_atom_site_label_1
_geom_angle_atom_site_label_2
_geom_angle_atom_site_label_3
_geom_angle
C302 Sn1 N1 80.32(16)
C302 Sn1 C32 103.0(2)
N1 Sn1 C32 107.24(17)
C301 C302 C303 115.5(5)
C301 C302 Sn1 118.9(4)
C303 C302 Sn1 123.6(4)
C323 Sn3 N2 80.27(16)
C323 Sn3 C90 104.5(2)
N2 Sn3 C90 109.44(17)
N1 P1 C301 107.0(2)
N1 P1 C321 119.7(3)
C301 P1 C321 104.2(3)
N1 P1 C37 113.5(3)
C301 P1 C37 107.9(3)
C321 P1 C37 103.8(3)
N2 P2 C74 113.0(3)
N2 P2 C64 106.5(2)
C74 P2 C64 106.4(3)
N2 P2 C320 119.7(3)
C74 P2 C320 105.6(3)
C64 P2 C320 104.7(3)
C68 C323 C64 115.6(5)
C68 C323 Sn3 123.9(4)
C64 C323 Sn3 119.6(4)
C55 C301 C302 122.7(5)
C55 C301 P1 121.4(3)
C302 C301 P1 115.9(4)
C73 C320 C69 117.6(5)
C73 C320 P2 123.6(6)
C69 C320 P2 118.7(4)
C318 C0AJ H0A1 109.5
C318 C0AJ H0A2 109.5
H0A1 C0AJ H0A2 109.5
C318 C0AJ H0A3 109.5
H0A1 C0AJ H0A3 109.5
H0A2 C0AJ H0A3 109.5
C313 C2 C4 112.4(5)
C313 C2 C3 110.5(5)
C4 C2 C3 111.1(5)
C313 C2 H2 107.6
C4 C2 H2 107.6
C3 C2 H2 107.6
C2 C3 H3A 109.5
C2 C3 H3B 109.5
H3A C3 H3B 109.5
C2 C3 H3C 109.5
H3A C3 H3C 109.5
H3B C3 H3C 109.5
C12 C4 C5 118.0(5)
C12 C4 C2 121.9(5)
C5 C4 C2 120.1(5)
C6 C5 C4 123.2(6)
C6 C5 H5 118.4
C4 C5 H5 118.4
C5 C6 C10 117.2(5)
C5 C6 C7 121.3(5)
C10 C6 C7 121.3(5)
C6 C7 C9 113.1(5)
C6 C7 C8 110.7(5)
C9 C7 C8 109.2(5)
C6 C7 H7 107.9
C9 C7 H7 107.9
C8 C7 H7 107.9
C7 C8 H8A 109.5
C7 C8 H8B 109.5
H8A C8 H8B 109.5
C7 C8 H8C 109.5
H8A C8 H8C 109.5
H8B C8 H8C 109.5
C7 C9 H9A 109.5
C7 C9 H9B 109.5
H9A C9 H9B 109.5
C7 C9 H9C 109.5
H9A C9 H9C 109.5
H9B C9 H9C 109.5
C6 C10 C11 122.6(5)
C6 C10 H10 118.7
C11 C10 H10 118.7
C10 C11 C12 118.5(5)
C10 C11 C33 119.4(5)
C12 C11 C33 122.0(5)
C4 C12 C11 120.5(5)
C4 C12 C13 119.5(5)
C11 C12 C13 118.7(5)
C32 C13 C14 121.6(5)
C32 C13 C12 125.1(5)
C14 C13 C12 113.1(5)
C15 C14 C13 121.3(5)
C15 C14 H14 119.4
C13 C14 H14 119.4
C16 C15 C14 118.6(6)
C16 C15 H15 120.7
C14 C15 H15 120.7
C15 C16 C17 121.8(6)
C15 C16 H16 119.1
C17 C16 H16 119.1
C16 C17 C32 120.6(5)
C16 C17 C18 111.9(5)
C32 C17 C18 127.0(5)
C19 C18 C23 118.6(6)
C19 C18 C17 121.8(6)
C23 C18 C17 119.0(5)
C20 C19 C18 118.8(6)
C20 C19 C29 118.5(5)
C18 C19 C29 122.6(5)
C19 C20 C21 122.1(5)
C19 C20 H20 119.0
C21 C20 H20 119.0
C22 C21 C20 118.1(5)
C22 C21 C27 123.5(6)
C20 C21 C27 118.4(5)
C21 C22 C23 122.1(6)
C21 C22 H22 118.9
C23 C22 H22 118.9
C22 C23 C18 120.2(5)
C22 C23 C24 118.8(5)
C18 C23 C24 120.8(5)
C25 C24 C23 114.0(5)
C25 C24 C26 110.9(5)
C23 C24 C26 110.3(5)
C25 C24 H24 107.1
C23 C24 H24 107.1
C26 C24 H24 107.1
C24 C25 H25A 109.5
C24 C25 H25B 109.5
H25A C25 H25B 109.5
C24 C25 H25C 109.5
H25A C25 H25C 109.5
H25B C25 H25C 109.5
C24 C26 H26A 109.5
C24 C26 H26B 109.5
H26A C26 H26B 109.5
C24 C26 H26C 109.5
H26A C26 H26C 109.5
H26B C26 H26C 109.5
C304 C27 C28 110.6(5)
C304 C27 C21 113.6(5)
C28 C27 C21 110.1(5)
C304 C27 H27 107.4
C28 C27 H27 107.4
C21 C27 H27 107.4
C27 C28 H28A 109.5
C27 C28 H28B 109.5
H28A C28 H28B 109.5
C27 C28 H28C 109.5
H28A C28 H28C 109.5
H28B C28 H28C 109.5
C19 C29 C30 111.7(5)
C19 C29 C31 113.0(6)
C30 C29 C31 108.5(5)
C19 C29 H29 107.8
C30 C29 H29 107.8
C31 C29 H29 107.8
C29 C30 H30A 109.5
C29 C30 H30B 109.5
H30A C30 H30B 109.5
C29 C30 H30C 109.5
H30A C30 H30C 109.5
H30B C30 H30C 109.5
C29 C31 H31M 109.5
C29 C31 H31N 109.5
H31M C31 H31N 109.5
C29 C31 H31O 109.5
H31M C31 H31O 109.5
H31N C31 H31O 109.5
C13 C32 C17 116.0(5)
C13 C32 Sn1 120.5(4)
C17 C32 Sn1 121.4(4)
C35 C33 C11 112.7(5)
C35 C33 C34 109.7(5)
C11 C33 C34 111.1(4)
C35 C33 H33 107.7
C11 C33 H33 107.7
C34 C33 H33 107.7
C33 C34 H34A 109.5
C33 C34 H34B 109.5
H34A C34 H34B 109.5
C33 C34 H34C 109.5
H34A C34 H34C 109.5
H34B C34 H34C 109.5
C33 C35 H35A 109.5
C33 C35 H35B 109.5
H35A C35 H35B 109.5
C33 C35 H35C 109.5
H35A C35 H35C 109.5
H35B C35 H35C 109.5
C42 C37 C38 121.2(6)
C42 C37 P1 118.4(5)
C38 C37 P1 120.3(5)
C39 C38 C37 119.6(6)
C39 C38 H38 120.2
C37 C38 H38 120.2
C38 C39 C40 119.9(6)
C38 C39 H39 120.1
C40 C39 H39 120.1
C39 C40 C41 120.4(7)
C39 C40 H40 119.8
C41 C40 H40 119.8
C42 C41 C40 119.6(7)
C42 C41 H41 120.2
C40 C41 H41 120.2
C37 C42 C41 119.2(6)
C37 C42 H42 120.4
C41 C42 H42 120.4
C44 N1 P1 124.8(3)
C44 N1 Sn1 119.8(3)
P1 N1 Sn1 113.2(2)
N1 C44 C49 109.1(4)
N1 C44 C53 111.3(5)
C49 C44 C53 109.0(5)
N1 C44 C45 111.1(5)
C49 C44 C45 106.9(5)
C53 C44 C45 109.3(4)
C46 C45 C44 109.8(5)
C46 C45 H45A 109.7
C44 C45 H45A 109.7
C46 C45 H45B 109.7
C44 C45 H45B 109.7
H45A C45 H45B 108.2
C47 C46 C52 110.3(5)
C47 C46 C45 109.8(5)
C52 C46 C45 110.4(5)
C47 C46 H46 108.8
C52 C46 H46 108.8
C45 C46 H46 108.8
C46 C47 C48 108.6(5)
C46 C47 H47A 110.0
C48 C47 H47A 110.0
C46 C47 H47B 110.0
C48 C47 H47B 110.0
H47A C47 H47B 108.4
C50 C48 C49 108.8(5)
C50 C48 C47 109.5(5)
C49 C48 C47 109.4(5)
C50 C48 H48 109.7
C49 C48 H48 109.7
C47 C48 H48 109.7
C44 C49 C48 111.5(4)
C44 C49 H49A 109.3
C48 C49 H49A 109.3
C44 C49 H49B 109.3
C48 C49 H49B 109.3
H49A C49 H49B 108.0
C51 C50 C48 109.7(5)
C51 C50 H50A 109.7
C48 C50 H50A 109.7
C51 C50 H50B 109.7
C48 C50 H50B 109.7
H50A C50 H50B 108.2
C50 C51 C52 109.9(6)
C50 C51 C53 109.7(4)
C52 C51 C53 108.8(5)
C50 C51 H51 109.5
C52 C51 H51 109.5
C53 C51 H51 109.5
C46 C52 C51 109.6(5)
C46 C52 H52A 109.7
C51 C52 H52A 109.7
C46 C52 H52B 109.7
C51 C52 H52B 109.7
H52A C52 H52B 108.2
C44 C53 C51 109.5(5)
C44 C53 H53A 109.8
C51 C53 H53A 109.8
C44 C53 H53B 109.8
C51 C53 H53B 109.8
H53A C53 H53B 108.2
C56 C55 C301 118.9(5)
C56 C55 H55 120.5
C301 C55 H55 120.5
C57 C56 C55 119.9(6)
C57 C56 H56 120.1
C55 C56 H56 120.1
C303 C57 C56 119.9(6)
C303 C57 H57 120.1
C56 C57 H57 120.1
C59 C58 C321 119.1(5)
C59 C58 H58 120.4
C321 C58 H58 120.4
C60 C59 C58 121.8(6)
C60 C59 H59 119.1
C58 C59 H59 119.1
C59 C60 C61 119.7(5)
C59 C60 H60 120.1
C61 C60 H60 120.1
C62 C61 C60 119.0(5)
C62 C61 H61 120.5
C60 C61 H61 120.5
C61 C62 C321 120.7(6)
C61 C62 H62 119.6
C321 C62 H62 119.6
C80 N2 P2 123.7(3)
C80 N2 Sn3 119.9(3)
P2 N2 Sn3 114.3(2)
C65 C64 C323 122.7(5)
C65 C64 P2 121.4(3)
C323 C64 P2 115.7(4)
C66 C65 C64 119.6(5)
C66 C65 H65 120.2
C64 C65 H65 120.2
C65 C66 C67 119.6(5)
C65 C66 H66 120.2
C67 C66 H66 120.2
C66 C67 C68 120.5(5)
C66 C67 H67 119.7
C68 C67 H67 119.7
C323 C68 C67 122.1(5)
C323 C68 H68 119.0
C67 C68 H68 119.0
C70 C69 C320 122.1(6)
C70 C69 H69 119.0
C320 C69 H69 119.0
C69 C70 C71 119.7(6)
C69 C70 H70 120.2
C71 C70 H70 120.2
C70 C71 C72 119.4(5)
C70 C71 H71 120.3
C72 C71 H71 120.3
C71 C72 C73 121.1(5)
C71 C72 H72 119.4
C73 C72 H72 119.4
C320 C73 C72 120.1(6)
C320 C73 H73 119.9
C72 C73 H73 119.9
C75 C74 C79 117.9(6)
C75 C74 P2 119.9(5)
C79 C74 P2 122.2(5)
C76 C75 C74 121.6(6)
C76 C75 H75 119.2
C74 C75 H75 119.2
C75 C76 C77 119.7(6)
C75 C76 H76 120.1
C77 C76 H76 120.1
C78 C77 C76 120.7(7)
C78 C77 H77 119.6
C76 C77 H77 119.6
C77 C78 C79 119.0(6)
C77 C78 H78 120.5
C79 C78 H78 120.5
C78 C79 C74 121.0(6)
C78 C79 H79 119.5
C74 C79 H79 119.5
N2 C80 C89 110.7(4)
N2 C80 C81 111.7(5)
C89 C80 C81 106.5(5)
N2 C80 C87 110.8(5)
C89 C80 C87 108.1(5)
C81 C80 C87 108.8(4)
C82 C81 C80 111.5(5)
C82 C81 H81A 109.3
C80 C81 H81A 109.3
C82 C81 H81B 109.3
C80 C81 H81B 109.3
H81A C81 H81B 108.0
C83 C82 C88 110.7(5)
C83 C82 C81 108.9(4)
C88 C82 C81 108.3(5)
C83 C82 H82 109.6
C88 C82 H82 109.6
C81 C82 H82 109.6
C84 C83 C82 108.6(5)
C84 C83 H83A 110.0
C82 C83 H83A 110.0
C84 C83 H83B 110.0
C82 C83 H83B 110.0
H83A C83 H83B 108.3
C83 C84 C85 109.0(5)
C83 C84 C89 110.3(5)
C85 C84 C89 109.9(5)
C83 C84 H84 109.2
C85 C84 H84 109.2
C89 C84 H84 109.2
C84 C85 C86 109.7(5)
C84 C85 H85A 109.7
C86 C85 H85A 109.7
C84 C85 H85B 109.7
C86 C85 H85B 109.7
H85A C85 H85B 108.2
C88 C86 C87 108.7(5)
C88 C86 C85 108.7(5)
C87 C86 C85 109.5(5)
C88 C86 H86 110.0
C87 C86 H86 110.0
C85 C86 H86 110.0
C86 C87 C80 111.4(5)
C86 C87 H87A 109.4
C80 C87 H87A 109.4
C86 C87 H87B 109.4
C80 C87 H87B 109.4
H87A C87 H87B 108.0
C86 C88 C82 110.0(5)
C86 C88 H88A 109.7
C82 C88 H88A 109.7
C86 C88 H88B 109.7
C82 C88 H88B 109.7
H88A C88 H88B 108.2
C80 C89 C84 111.6(4)
C80 C89 H89A 109.3
C84 C89 H89A 109.3
C80 C89 H89B 109.3
C84 C89 H89B 109.3
H89A C89 H89B 108.0
C107 C90 C91 115.6(5)
C107 C90 Sn3 120.1(4)
C91 C90 Sn3 121.6(4)
C104 C91 C90 120.5(5)
C104 C91 C92 113.1(5)
C90 C91 C92 126.0(5)
C93 C92 C102 119.5(5)
C93 C92 C91 119.6(6)
C102 C92 C91 119.9(5)
C97 C93 C92 119.1(6)
C97 C93 C94 117.0(5)
C92 C93 C94 123.8(5)
C93 C94 C95 111.4(5)
C93 C94 C96 111.4(5)
C95 C94 C96 108.9(5)
C93 C94 H94 108.4
C95 C94 H94 108.4
C96 C94 H94 108.4
C94 C95 H95A 109.5
C94 C95 H95B 109.5
H95A C95 H95B 109.5
C94 C95 H95C 109.5
H95A C95 H95C 109.5
H95B C95 H95C 109.5
C94 C96 H96A 109.5
C94 C96 H96B 109.5
H96A C96 H96B 109.5
C94 C96 H96C 109.5
H96A C96 H96C 109.5
H96B C96 H96C 109.5
C93 C97 C98 121.9(6)
C93 C97 H97 119.0
C98 C97 H97 119.0
C101 C98 C97 117.7(6)
C101 C98 C99 121.2(6)
C97 C98 C99 121.0(6)
C100 C99 C319 110.8(6)
C100 C99 C98 110.5(6)
C319 C99 C98 114.5(6)
C100 C99 H99 106.9
C319 C99 H99 106.9
C98 C99 H99 106.9
C99 C100 H10A 109.5
C99 C100 H10B 109.5
H10A C100 H10B 109.5
C99 C100 H10C 109.5
H10A C100 H10C 109.5
H10B C100 H10C 109.5
C98 C101 C102 123.6(6)
C98 C101 H101 118.2
C102 C101 H101 118.2
C101 C102 C92 118.1(5)
C101 C102 C103 120.6(5)
C92 C102 C103 121.0(5)
C102 C103 C311 114.3(5)
C102 C103 C312 110.4(5)
C311 C103 C312 110.4(5)
C102 C103 H103 107.1
C311 C103 H103 107.1
C312 C103 H103 107.1
C105 C104 C91 122.3(6)
C105 C104 H104 118.8
C91 C104 H104 118.8
C104 C105 C106 118.6(6)
C104 C105 H105 120.7
C106 C105 H105 120.7
C105 C106 C107 121.0(5)
C105 C106 H106 119.5
C107 C106 H106 119.5
C106 C107 C90 121.9(5)
C106 C107 C108 111.5(5)
C90 C107 C108 126.3(5)
C109 C108 C113 119.7(5)
C109 C108 C107 121.7(5)
C113 C108 C107 117.8(5)
C110 C109 C108 120.1(5)
C110 C109 C119 119.2(5)
C108 C109 C119 120.5(5)
C109 C110 C111 120.7(5)
C109 C110 H110 119.6
C111 C110 H110 119.6
C112 C111 C110 117.7(5)
C112 C111 C117 121.6(5)
C110 C111 C117 120.6(5)
C111 C112 C113 124.0(5)
C111 C112 H112 118.0
C113 C112 H112 118.0
C112 C113 C108 117.7(5)
C112 C113 C114 120.7(5)
C108 C113 C114 121.6(5)
C113 C114 C115 111.3(5)
C113 C114 C116 111.4(5)
C115 C114 C116 110.8(5)
C113 C114 H114 107.7
C115 C114 H114 107.7
C116 C114 H114 107.7
C114 C115 H11A 109.5
C114 C115 H11B 109.5
H11A C115 H11B 109.5
C114 C115 H11C 109.5
H11A C115 H11C 109.5
H11B C115 H11C 109.5
C114 C116 H11D 109.5
C114 C116 H11E 109.5
H11D C116 H11E 109.5
C114 C116 H11F 109.5
H11D C116 H11F 109.5
H11E C116 H11F 109.5
C118 C117 C111 113.6(4)
C118 C117 C322 109.0(5)
C111 C117 C322 109.6(5)
C118 C117 H117 108.2
C111 C117 H117 108.2
C322 C117 H117 108.2
C117 C118 H11G 109.5
C117 C118 H11H 109.5
H11G C118 H11H 109.5
C117 C118 H11I 109.5
H11G C118 H11I 109.5
H11H C118 H11I 109.5
C109 C119 C300 113.3(5)
C109 C119 C120 110.0(4)
C300 C119 C120 109.3(5)
C109 C119 H119 108.0
C300 C119 H119 108.0
C120 C119 H119 108.0
C119 C120 H12A 109.5
C119 C120 H12B 109.5
H12A C120 H12B 109.5
C119 C120 H12C 109.5
H12A C120 H12C 109.5
H12B C120 H12C 109.5
C119 C300 H30D 109.5
C119 C300 H30E 109.5
H30D C300 H30E 109.5
C119 C300 H30F 109.5
H30D C300 H30F 109.5
H30E C300 H30F 109.5
C27 C304 H30G 109.5
C27 C304 H30H 109.5
H30G C304 H30H 109.5
C27 C304 H30I 109.5
H30G C304 H30I 109.5
H30H C304 H30I 109.5
C306 C305 H30J 109.5
C306 C305 H30K 109.5
H30J C305 H30K 109.5
C306 C305 H30L 109.5
H30J C305 H30L 109.5
H30K C305 H30L 109.5
C307 C306 C305 110.7(6)
C307 C306 H30M 109.5
C305 C306 H30M 109.5
C307 C306 H30N 109.5
C305 C306 H30N 109.5
H30M C306 H30N 108.1
C308 C309 C310 110.9(7)
C308 C309 H30O 109.5
C310 C309 H30O 109.5
C308 C309 H30P 109.5
C310 C309 H30P 109.5
H30O C309 H30P 108.0
C309 C308 C307 114.3(6)
C309 C308 H30Q 108.7
C307 C308 H30Q 108.7
C309 C308 H30R 108.7
C307 C308 H30R 108.7
H30Q C308 H30R 107.6
C306 C307 C308 112.4(6)
C306 C307 H30S 109.1
C308 C307 H30S 109.1
C306 C307 H30T 109.1
C308 C307 H30T 109.1
H30S C307 H30T 107.9
C57 C303 C302 122.8(5)
C57 C303 H303 118.6
C302 C303 H303 118.6
C309 C310 H31D 109.5
C309 C310 H31E 109.5
H31D C310 H31E 109.5
C309 C310 H31F 109.5
H31D C310 H31F 109.5
H31E C310 H31F 109.5
C103 C312 H31G 109.5
C103 C312 H31H 109.5
H31G C312 H31H 109.5
C103 C312 H31I 109.5
H31G C312 H31I 109.5
H31H C312 H31I 109.5
C103 C311 H31J 109.5
C103 C311 H31K 109.5
H31J C311 H31K 109.5
C103 C311 H31L 109.5
H31J C311 H31L 109.5
H31K C311 H31L 109.5
C2 C313 H900 109.5
C2 C313 H901 109.5
H900 C313 H901 109.5
C2 C313 H902 109.5
H900 C313 H902 109.5
H901 C313 H902 109.5
C317 C316 C315 112.1(10)
C317 C316 H31P 109.2
C315 C316 H31P 109.2
C317 C316 H31Q 109.2
C315 C316 H31Q 109.2
H31P C316 H31Q 107.9
C315 C314 H31R 109.5
C315 C314 H31S 109.5
H31R C314 H31S 109.5
C315 C314 H31T 109.5
H31R C314 H31T 109.5
H31S C314 H31T 109.5
C317 C318 C0AJ 111.5(8)
C317 C318 H31U 109.3
C0AJ C318 H31U 109.3
C317 C318 H31V 109.3
C0AJ C318 H31V 109.3
H31U C318 H31V 108.0
C314 C315 C316 110.9(9)
C314 C315 H31W 109.5
C316 C315 H31W 109.4
C314 C315 H930 109.4
C316 C315 H930 109.4
H31W C315 H930 108.0
C318 C317 C316 114.6(9)
C318 C317 H931 108.6
C316 C317 H931 108.6
C318 C317 H932 108.6
C316 C317 H932 108.6
H931 C317 H932 107.6
C62 C321 C58 119.5(5)
C62 C321 P1 122.0(6)
C58 C321 P1 118.4(4)
C99 C319 H933 109.5
C99 C319 H934 109.5
H933 C319 H934 109.5
C99 C319 H935 109.5
H933 C319 H935 109.5
H934 C319 H935 109.5
C117 C322 H32A 109.5
C117 C322 H32B 109.5
H32A C322 H32B 109.5
C117 C322 H32C 109.5
H32A C322 H32C 109.5
H32B C322 H32C 109.5

loop_
_geom_bond_atom_site_label_1
_geom_bond_atom_site_label_2
_geom_bond_distance
Sn1 C302 2.245(6)
Sn1 N1 2.305(4)
Sn1 C32 2.321(6)
C302 C301 1.391(7)
C302 C303 1.394(8)
Sn3 C323 2.213(5)
Sn3 N2 2.292(4)
Sn3 C90 2.324(6)
P1 N1 1.613(5)
P1 C301 1.798(5)
P1 C321 1.833(6)
P1 C37 1.834(7)
P2 N2 1.608(4)
P2 C74 1.795(6)
P2 C64 1.796(5)
P2 C320 1.813(6)
C323 C68 1.390(8)
C323 C64 1.408(7)
C301 C55 1.387(8)
C320 C73 1.387(8)
C320 C69 1.405(11)
C0AJ C318 1.612(14)
C0AJ H0A1 0.98
C0AJ H0A2 0.98
C0AJ H0A3 0.98
C2 C313 1.525(9)
C2 C4 1.529(8)
C2 C3 1.531(7)
C2 H2 1.0
C3 H3A 0.98
C3 H3B 0.98
C3 H3C 0.98
C4 C12 1.392(8)
C4 C5 1.408(8)
C5 C6 1.368(8)
C5 H5 0.95
C6 C10 1.385(8)
C6 C7 1.511(8)
C7 C9 1.512(8)
C7 C8 1.519(9)
C7 H7 1.0
C8 H8A 0.98
C8 H8B 0.98
C8 H8C 0.98
C9 H9A 0.98
C9 H9B 0.98
C9 H9C 0.98
C10 C11 1.398(8)
C10 H10 0.95
C11 C12 1.400(8)
C11 C33 1.524(8)
C12 C13 1.533(8)
C13 C32 1.398(7)
C13 C14 1.413(8)
C14 C15 1.372(8)
C14 H14 0.95
C15 C16 1.367(8)
C15 H15 0.95
C16 C17 1.410(8)
C16 H16 0.95
C17 C32 1.427(8)
C17 C18 1.506(8)
C18 C19 1.407(8)
C18 C23 1.414(9)
C19 C20 1.396(8)
C19 C29 1.509(10)
C20 C21 1.398(9)
C20 H20 0.95
C21 C22 1.365(8)
C21 C27 1.542(8)
C22 C23 1.379(8)
C22 H22 0.95
C23 C24 1.542(8)
C24 C25 1.541(9)
C24 C26 1.547(8)
C24 H24 1.0
C25 H25A 0.98
C25 H25B 0.98
C25 H25C 0.98
C26 H26A 0.98
C26 H26B 0.98
C26 H26C 0.98
C27 C304 1.522(9)
C27 C28 1.522(9)
C27 H27 1.0
C28 H28A 0.98
C28 H28B 0.98
C28 H28C 0.98
C29 C30 1.526(10)
C29 C31 1.532(7)
C29 H29 1.0
C30 H30A 0.98
C30 H30B 0.98
C30 H30C 0.98
C31 H31M 0.98
C31 H31N 0.98
C31 H31O 0.98
C33 C35 1.517(7)
C33 C34 1.533(9)
C33 H33 1.0
C34 H34A 0.98
C34 H34B 0.98
C34 H34C 0.98
C35 H35A 0.98
C35 H35B 0.98
C35 H35C 0.98
C37 C42 1.369(9)
C37 C38 1.393(8)
C38 C39 1.365(10)
C38 H38 0.95
C39 C40 1.383(9)
C39 H39 0.95
C40 C41 1.391(9)
C40 H40 0.95
C41 C42 1.386(10)
C41 H41 0.95
C42 H42 0.95
N1 C44 1.499(7)
C44 C49 1.527(7)
C44 C53 1.537(8)
C44 C45 1.553(8)
C45 C46 1.527(8)
C45 H45A 0.99
C45 H45B 0.99
C46 C47 1.512(8)
C46 C52 1.518(9)
C46 H46 1.0
C47 C48 1.537(9)
C47 H47A 0.99
C47 H47B 0.99
C48 C50 1.532(8)
C48 C49 1.535(7)
C48 H48 1.0
C49 H49A 0.99
C49 H49B 0.99
C50 C51 1.514(8)
C50 H50A 0.99
C50 H50B 0.99
C51 C52 1.520(10)
C51 C53 1.560(8)
C51 H51 1.0
C52 H52A 0.99
C52 H52B 0.99
C53 H53A 0.99
C53 H53B 0.99
C55 C56 1.384(8)
C55 H55 0.95
C56 C57 1.372(8)
C56 H56 0.95
C57 C303 1.371(8)
C57 H57 0.95
C58 C59 1.382(7)
C58 C321 1.401(10)
C58 H58 0.95
C59 C60 1.361(8)
C59 H59 0.95
C60 C61 1.418(9)
C60 H60 0.95
C61 C62 1.381(7)
C61 H61 0.95
C62 C321 1.396(8)
C62 H62 0.95
N2 C80 1.503(6)
C64 C65 1.395(7)
C65 C66 1.371(8)
C65 H65 0.95
C66 C67 1.376(8)
C66 H66 0.95
C67 C68 1.394(8)
C67 H67 0.95
C68 H68 0.95
C69 C70 1.369(8)
C69 H69 0.95
C70 C71 1.380(8)
C70 H70 0.95
C71 C72 1.380(10)
C71 H71 0.95
C72 C73 1.390(7)
C72 H72 0.95
C73 H73 0.95
C74 C75 1.395(8)
C74 C79 1.409(8)
C75 C76 1.364(10)
C75 H75 0.95
C76 C77 1.394(9)
C76 H76 0.95
C77 C78 1.382(9)
C77 H77 0.95
C78 C79 1.391(10)
C78 H78 0.95
C79 H79 0.95
C80 C89 1.525(7)
C80 C81 1.539(7)
C80 C87 1.539(9)
C81 C82 1.537(7)
C81 H81A 0.99
C81 H81B 0.99
C82 C83 1.533(7)
C82 C88 1.537(9)
C82 H82 1.0
C83 C84 1.519(8)
C83 H83A 0.99
C83 H83B 0.99
C84 C85 1.522(9)
C84 C89 1.530(7)
C84 H84 1.0
C85 C86 1.549(8)
C85 H85A 0.99
C85 H85B 0.99
C86 C88 1.525(8)
C86 C87 1.530(8)
C86 H86 1.0
C87 H87A 0.99
C87 H87B 0.99
C88 H88A 0.99
C88 H88B 0.99
C89 H89A 0.99
C89 H89B 0.99
C90 C107 1.403(7)
C90 C91 1.435(8)
C91 C104 1.392(8)
C91 C92 1.508(8)
C92 C93 1.412(8)
C92 C102 1.417(9)
C93 C97 1.399(8)
C93 C94 1.522(9)
C94 C95 1.531(7)
C94 C96 1.540(9)
C94 H94 1.0
C95 H95A 0.98
C95 H95B 0.98
C95 H95C 0.98
C96 H96A 0.98
C96 H96B 0.98
C96 H96C 0.98
C97 C98 1.407(9)
C97 H97 0.95
C98 C101 1.353(9)
C98 C99 1.520(8)
C99 C100 1.475(10)
C99 C319 1.509(9)
C99 H99 1.0
C100 H10A 0.98
C100 H10B 0.98
C100 H10C 0.98
C101 C102 1.411(8)
C101 H101 0.95
C102 C103 1.495(8)
C103 C311 1.532(9)
C103 C312 1.552(8)
C103 H103 1.0
C104 C105 1.360(7)
C104 H104 0.95
C105 C106 1.378(8)
C105 H105 0.95
C106 C107 1.399(8)
C106 H106 0.95
C107 C108 1.507(8)
C108 C109 1.397(8)
C108 C113 1.413(8)
C109 C110 1.394(8)
C109 C119 1.527(8)
C110 C111 1.404(8)
C110 H110 0.95
C111 C112 1.364(8)
C111 C117 1.532(7)
C112 C113 1.390(8)
C112 H112 0.95
C113 C114 1.520(8)
C114 C115 1.530(7)
C114 C116 1.538(9)
C114 H114 1.0
C115 H11A 0.98
C115 H11B 0.98
C115 H11C 0.98
C116 H11D 0.98
C116 H11E 0.98
C116 H11F 0.98
C117 C118 1.506(8)
C117 C322 1.559(9)
C117 H117 1.0
C118 H11G 0.98
C118 H11H 0.98
C118 H11I 0.98
C119 C300 1.529(8)
C119 C120 1.536(8)
C119 H119 1.0
C120 H12A 0.98
C120 H12B 0.98
C120 H12C 0.98
C300 H30D 0.98
C300 H30E 0.98
C300 H30F 0.98
C304 H30G 0.98
C304 H30H 0.98
C304 H30I 0.98
C305 C306 1.512(11)
C305 H30J 0.98
C305 H30K 0.98
C305 H30L 0.98
C306 C307 1.508(10)
C306 H30M 0.99
C306 H30N 0.99
C309 C308 1.512(11)
C309 C310 1.539(11)
C309 H30O 0.99
C309 H30P 0.99
C308 C307 1.518(10)
C308 H30Q 0.99
C308 H30R 0.99
C307 H30S 0.99
C307 H30T 0.99
C303 H303 0.95
C310 H31D 0.98
C310 H31E 0.98
C310 H31F 0.98
C312 H31G 0.98
C312 H31H 0.98
C312 H31I 0.98
C311 H31J 0.98
C311 H31K 0.98
C311 H31L 0.98
C313 H900 0.98
C313 H901 0.98
C313 H902 0.98
C316 C317 1.517(15)
C316 C315 1.523(13)
C316 H31P 0.99
C316 H31Q 0.99
C314 C315 1.454(13)
C314 H31R 0.98
C314 H31S 0.98
C314 H31T 0.98
C318 C317 1.473(14)
C318 H31U 0.99
C318 H31V 0.99
C315 H31W 0.99
C315 H930 0.99
C317 H931 0.99
C317 H932 0.99
C319 H933 0.98
C319 H934 0.98
C319 H935 0.98
C322 H32A 0.98
C322 H32B 0.98
C322 H32C 0.98

loop_
_geom_torsion_atom_site_label_1
_geom_torsion_atom_site_label_2
_geom_torsion_atom_site_label_3
_geom_torsion_atom_site_label_4
_geom_torsion
N1 Sn1 C302 C301 3.7(6)
C32 Sn1 C302 C301 -101.9(6)
N1 Sn1 C302 C303 -159.3(6)
C32 Sn1 C302 C303 95.1(6)
N2 Sn3 C323 C68 163.3(6)
C90 Sn3 C323 C68 -89.0(6)
N2 Sn3 C323 C64 -5.3(5)
C90 Sn3 C323 C64 102.5(5)
C303 C302 C301 C55 -6.5(11)
Sn1 C302 C301 C55 -170.8(5)
C303 C302 C301 P1 172.9(5)
Sn1 C302 C301 P1 8.6(8)
N1 P1 C301 C55 158.5(6)
C321 P1 C301 C55 30.9(7)
C37 P1 C301 C55 -79.0(6)
N1 P1 C301 C302 -20.9(6)
C321 P1 C301 C302 -148.5(6)
C37 P1 C301 C302 101.6(6)
N2 P2 C320 C73 -106.9(5)
C74 P2 C320 C73 21.9(5)
C64 P2 C320 C73 133.9(5)
N2 P2 C320 C69 76.8(5)
C74 P2 C320 C69 -154.4(5)
C64 P2 C320 C69 -42.3(5)
C313 C2 C4 C12 126.1(6)
C3 C2 C4 C12 -109.6(6)
C313 C2 C4 C5 -56.0(7)
C3 C2 C4 C5 68.3(7)
C12 C4 C5 C6 -2.5(9)
C2 C4 C5 C6 179.6(6)
C4 C5 C6 C10 1.6(9)
C4 C5 C6 C7 175.8(6)
C5 C6 C7 C9 130.2(7)
C10 C6 C7 C9 -55.8(8)
C5 C6 C7 C8 -106.9(7)
C10 C6 C7 C8 67.1(7)
C5 C6 C10 C11 0.7(9)
C7 C6 C10 C11 -173.5(5)
C6 C10 C11 C12 -2.1(9)
C6 C10 C11 C33 175.3(5)
C5 C4 C12 C11 1.0(9)
C2 C4 C12 C11 178.9(5)
C5 C4 C12 C13 -165.9(5)
C2 C4 C12 C13 11.9(8)
C10 C11 C12 C4 1.1(9)
C33 C11 C12 C4 -176.2(5)
C10 C11 C12 C13 168.2(5)
C33 C11 C12 C13 -9.1(8)
C4 C12 C13 C32 -87.6(7)
C11 C12 C13 C32 105.2(7)
C4 C12 C13 C14 87.3(7)
C11 C12 C13 C14 -79.8(6)
C32 C13 C14 C15 -0.9(8)
C12 C13 C14 C15 -176.1(5)
C13 C14 C15 C16 3.7(8)
C14 C15 C16 C17 -2.3(9)
C15 C16 C17 C32 -2.0(9)
C15 C16 C17 C18 170.1(5)
C16 C17 C18 C19 73.4(7)
C32 C17 C18 C19 -115.2(7)
C16 C17 C18 C23 -98.7(7)
C32 C17 C18 C23 72.8(7)
C23 C18 C19 C20 -1.7(9)
C17 C18 C19 C20 -173.8(5)
C23 C18 C19 C29 173.9(5)
C17 C18 C19 C29 1.8(9)
C18 C19 C20 C21 -0.8(9)
C29 C19 C20 C21 -176.6(6)
C19 C20 C21 C22 1.8(9)
C19 C20 C21 C27 -177.0(5)
C20 C21 C22 C23 -0.2(9)
C27 C21 C22 C23 178.5(5)
C21 C22 C23 C18 -2.3(9)
C21 C22 C23 C24 172.6(5)
C19 C18 C23 C22 3.2(9)
C17 C18 C23 C22 175.6(5)
C19 C18 C23 C24 -171.6(5)
C17 C18 C23 C24 0.7(8)
C22 C23 C24 C25 39.8(8)
C18 C23 C24 C25 -145.4(6)
C22 C23 C24 C26 -85.8(7)
C18 C23 C24 C26 89.1(6)
C22 C21 C27 C304 -4.8(8)
C20 C21 C27 C304 174.0(5)
C22 C21 C27 C28 119.9(7)
C20 C21 C27 C28 -61.4(7)
C20 C19 C29 C30 73.4(7)
C18 C19 C29 C30 -102.2(7)
C20 C19 C29 C31 -49.2(8)
C18 C19 C29 C31 135.1(6)
C14 C13 C32 C17 -3.2(8)
C12 C13 C32 C17 171.3(5)
C14 C13 C32 Sn1 -166.9(4)
C12 C13 C32 Sn1 7.7(7)
C16 C17 C32 C13 4.6(8)
C18 C17 C32 C13 -166.2(5)
C16 C17 C32 Sn1 168.1(4)
C18 C17 C32 Sn1 -2.7(7)
C302 Sn1 C32 C13 -41.7(4)
N1 Sn1 C32 C13 -125.4(4)
C302 Sn1 C32 C17 155.5(4)
N1 Sn1 C32 C17 71.8(4)
C10 C11 C33 C35 50.0(7)
C12 C11 C33 C35 -132.7(6)
C10 C11 C33 C34 -73.5(7)
C12 C11 C33 C34 103.7(6)
N1 P1 C37 C42 6.8(5)
C301 P1 C37 C42 -111.6(4)
C321 P1 C37 C42 138.3(4)
N1 P1 C37 C38 -176.4(4)
C301 P1 C37 C38 65.2(5)
C321 P1 C37 C38 -44.9(5)
C42 C37 C38 C39 -3.4(8)
P1 C37 C38 C39 179.9(4)
C37 C38 C39 C40 0.7(8)
C38 C39 C40 C41 1.4(8)
C39 C40 C41 C42 -0.9(9)
C38 C37 C42 C41 3.9(8)
P1 C37 C42 C41 -179.3(5)
C40 C41 C42 C37 -1.8(9)
C301 P1 N1 C44 -139.8(5)
C321 P1 N1 C44 -21.8(6)
C37 P1 N1 C44 101.3(5)
C301 P1 N1 Sn1 22.9(4)
C321 P1 N1 Sn1 140.8(3)
C37 P1 N1 Sn1 -96.0(3)
C302 Sn1 N1 C44 147.4(5)
C32 Sn1 N1 C44 -111.9(4)
C302 Sn1 N1 P1 -16.2(3)
C32 Sn1 N1 P1 84.6(3)
P1 N1 C44 C49 -167.6(4)
Sn1 N1 C44 C49 30.8(6)
P1 N1 C44 C53 -47.3(7)
Sn1 N1 C44 C53 151.1(4)
P1 N1 C44 C45 74.8(6)
Sn1 N1 C44 C45 -86.8(5)
N1 C44 C45 C46 178.9(4)
C49 C44 C45 C46 59.9(5)
C53 C44 C45 C46 -57.9(6)
C44 C45 C46 C47 -62.7(7)
C44 C45 C46 C52 59.0(6)
C52 C46 C47 C48 -60.5(6)
C45 C46 C47 C48 61.3(7)
C46 C47 C48 C50 59.8(6)
C46 C47 C48 C49 -59.3(6)
N1 C44 C49 C48 -179.3(5)
C53 C44 C49 C48 58.9(7)
C45 C44 C49 C48 -59.1(6)
C50 C48 C49 C44 -59.6(7)
C47 C48 C49 C44 59.9(7)
C49 C48 C50 C51 60.0(7)
C47 C48 C50 C51 -59.5(6)
C48 C50 C51 C52 58.9(6)
C48 C50 C51 C53 -60.7(7)
C47 C46 C52 C51 60.3(7)
C45 C46 C52 C51 -61.2(6)
C50 C51 C52 C46 -59.0(6)
C53 C51 C52 C46 61.2(6)
N1 C44 C53 C51 -178.2(5)
C49 C44 C53 C51 -57.8(7)
C45 C44 C53 C51 58.7(6)
C50 C51 C53 C44 59.7(7)
C52 C51 C53 C44 -60.6(6)
C302 C301 C55 C56 5.8(11)
P1 C301 C55 C56 -173.5(5)
C301 C55 C56 C57 -0.8(10)
C55 C56 C57 C303 -3.1(10)
C321 C58 C59 C60 -0.3(9)
C58 C59 C60 C61 -0.6(9)
C59 C60 C61 C62 0.4(9)
C60 C61 C62 C321 0.7(9)
C74 P2 N2 C80 -100.5(5)
C64 P2 N2 C80 143.1(5)
C320 P2 N2 C80 24.9(6)
C74 P2 N2 Sn3 95.9(3)
C64 P2 N2 Sn3 -20.5(4)
C320 P2 N2 Sn3 -138.7(3)
C323 Sn3 N2 C80 -148.7(5)
C90 Sn3 N2 C80 109.2(4)
C323 Sn3 N2 P2 15.5(3)
C90 Sn3 N2 P2 -86.5(3)
C68 C323 C64 C65 0.0(10)
Sn3 C323 C64 C65 169.5(5)
C68 C323 C64 P2 -174.6(5)
Sn3 C323 C64 P2 -5.1(8)
N2 P2 C64 C65 -157.8(5)
C74 P2 C64 C65 81.4(6)
C320 P2 C64 C65 -30.1(7)
N2 P2 C64 C323 16.9(6)
C74 P2 C64 C323 -103.9(5)
C320 P2 C64 C323 144.6(6)
C323 C64 C65 C66 1.4(10)
P2 C64 C65 C66 175.7(5)
C64 C65 C66 C67 -2.5(10)
C65 C66 C67 C68 2.2(10)
C64 C323 C68 C67 -0.3(10)
Sn3 C323 C68 C67 -169.3(5)
C66 C67 C68 C323 -0.7(10)
C73 C320 C69 C70 -1.1(9)
P2 C320 C69 C70 175.4(5)
C320 C69 C70 C71 0.8(9)
C69 C70 C71 C72 0.2(9)
C70 C71 C72 C73 -0.8(9)
C69 C320 C73 C72 0.5(8)
P2 C320 C73 C72 -175.8(4)
C71 C72 C73 C320 0.4(9)
N2 P2 C74 C75 -9.1(5)
C64 P2 C74 C75 107.4(4)
C320 P2 C74 C75 -141.8(4)
N2 P2 C74 C79 173.4(4)
C64 P2 C74 C79 -70.1(5)
C320 P2 C74 C79 40.7(5)
C79 C74 C75 C76 0.4(8)
P2 C74 C75 C76 -177.2(4)
C74 C75 C76 C77 -2.1(9)
C75 C76 C77 C78 2.0(8)
C76 C77 C78 C79 -0.2(8)
C77 C78 C79 C74 -1.6(8)
C75 C74 C79 C78 1.5(7)
P2 C74 C79 C78 179.0(4)
P2 N2 C80 C89 160.6(4)
Sn3 N2 C80 C89 -36.7(7)
P2 N2 C80 C81 42.1(7)
Sn3 N2 C80 C81 -155.2(4)
P2 N2 C80 C87 -79.5(6)
Sn3 N2 C80 C87 83.2(5)
N2 C80 C81 C82 -179.6(5)
C89 C80 C81 C82 59.5(7)
C87 C80 C81 C82 -56.9(6)
C80 C81 C82 C83 -61.4(7)
C80 C81 C82 C88 59.1(6)
C88 C82 C83 C84 -59.5(6)
C81 C82 C83 C84 59.5(7)
C82 C83 C84 C85 61.5(6)
C82 C83 C84 C89 -59.2(6)
C83 C84 C85 C86 -62.7(6)
C89 C84 C85 C86 58.3(6)
C84 C85 C86 C88 60.4(6)
C84 C85 C86 C87 -58.2(7)
C88 C86 C87 C80 -59.7(6)
C85 C86 C87 C80 58.9(7)
N2 C80 C87 C86 -179.7(4)
C89 C80 C87 C86 -58.3(5)
C81 C80 C87 C86 57.0(6)
C87 C86 C88 C82 61.5(6)
C85 C86 C88 C82 -57.6(6)
C83 C82 C88 C86 58.3(6)
C81 C82 C88 C86 -61.1(6)
N2 C80 C89 C84 179.8(5)
C81 C80 C89 C84 -58.5(7)
C87 C80 C89 C84 58.3(6)
C83 C84 C89 C80 60.5(7)
C85 C84 C89 C80 -59.7(7)
C323 Sn3 C90 C107 42.3(4)
N2 Sn3 C90 C107 126.9(4)
C323 Sn3 C90 C91 -157.0(4)
N2 Sn3 C90 C91 -72.4(4)
C107 C90 C91 C104 -2.6(8)
Sn3 C90 C91 C104 -164.1(4)
C107 C90 C91 C92 169.8(5)
Sn3 C90 C91 C92 8.3(7)
C104 C91 C92 C93 -71.1(7)
C90 C91 C92 C93 116.0(6)
C104 C91 C92 C102 97.0(7)
C90 C91 C92 C102 -76.0(7)
C102 C92 C93 C97 1.3(8)
C91 C92 C93 C97 169.4(5)
C102 C92 C93 C94 -179.0(5)
C91 C92 C93 C94 -10.9(8)
C97 C93 C94 C95 47.1(7)
C92 C93 C94 C95 -132.6(6)
C97 C93 C94 C96 -74.7(6)
C92 C93 C94 C96 105.6(6)
C92 C93 C97 C98 0.4(9)
C94 C93 C97 C98 -179.4(5)
C93 C97 C98 C101 -1.7(9)
C93 C97 C98 C99 -178.3(6)
C101 C98 C99 C100 -75.2(9)
C97 C98 C99 C100 101.2(8)
C101 C98 C99 C319 158.8(7)
C97 C98 C99 C319 -24.8(9)
C97 C98 C101 C102 1.4(10)
C99 C98 C101 C102 178.0(6)
C98 C101 C102 C92 0.2(9)
C98 C101 C102 C103 -173.7(6)
C93 C92 C102 C101 -1.6(8)
C91 C92 C102 C101 -169.6(5)
C93 C92 C102 C103 172.3(5)
C91 C92 C102 C103 4.3(8)
C101 C102 C103 C311 -41.6(8)
C92 C102 C103 C311 144.6(6)
C101 C102 C103 C312 83.5(7)
C92 C102 C103 C312 -90.2(7)
C90 C91 C104 C105 0.2(9)
C92 C91 C104 C105 -173.2(5)
C91 C104 C105 C106 2.1(9)
C104 C105 C106 C107 -1.7(8)
C105 C106 C107 C90 -0.9(8)
C105 C106 C107 C108 173.3(5)
C91 C90 C107 C106 3.0(8)
Sn3 C90 C107 C106 164.8(4)
C91 C90 C107 C108 -170.3(5)
Sn3 C90 C107 C108 -8.5(7)
C106 C107 C108 C109 87.3(6)
C90 C107 C108 C109 -98.8(7)
C106 C107 C108 C113 -82.2(6)
C90 C107 C108 C113 91.7(6)
C113 C108 C109 C110 1.3(8)
C107 C108 C109 C110 -168.1(5)
C113 C108 C109 C119 176.9(5)
C107 C108 C109 C119 7.5(8)
C108 C109 C110 C111 0.5(8)
C119 C109 C110 C111 -175.2(5)
C109 C110 C111 C112 -2.0(8)
C109 C110 C111 C117 175.0(5)
C110 C111 C112 C113 1.9(9)
C117 C111 C112 C113 -175.1(5)
C111 C112 C113 C108 -0.2(8)
C111 C112 C113 C114 177.7(5)
C109 C108 C113 C112 -1.4(8)
C107 C108 C113 C112 168.3(5)
C109 C108 C113 C114 -179.3(5)
C107 C108 C113 C114 -9.6(8)
C112 C113 C114 C115 -64.7(7)
C108 C113 C114 C115 113.1(6)
C112 C113 C114 C116 59.4(6)
C108 C113 C114 C116 -122.7(6)
C112 C111 C117 C118 -127.6(6)
C110 C111 C117 C118 55.5(7)
C112 C111 C117 C322 110.2(6)
C110 C111 C117 C322 -66.7(7)
C110 C109 C119 C300 -45.8(7)
C108 C109 C119 C300 138.6(5)
C110 C109 C119 C120 76.9(6)
C108 C109 C119 C120 -98.7(6)
C310 C309 C308 C307 179.8(7)
C305 C306 C307 C308 175.2(7)
C309 C308 C307 C306 175.4(7)
C56 C57 C303 C302 2.3(11)
C301 C302 C303 C57 2.4(11)
Sn1 C302 C303 C57 166.0(5)
C317 C316 C315 C314 177.5(9)
C0AJ C318 C317 C316 -169.9(7)
C315 C316 C317 C318 -179.9(8)
C61 C62 C321 C58 -1.6(9)
C61 C62 C321 P1 175.5(4)
C59 C58 C321 C62 1.4(9)
C59 C58 C321 P1 -175.8(4)
N1 P1 C321 C62 104.0(6)
C301 P1 C321 C62 -136.6(5)
C37 P1 C321 C62 -23.7(6)
N1 P1 C321 C58 -78.9(5)
C301 P1 C321 C58 40.5(6)
C37 P1 C321 C58 153.4(5)
